data_4112049
loop_
_publ_author_name
'Santanu Banerjee'
'Louise Huebner'
'Michael D. Romanelli'
'G. Ajith Kumar'
'Richard E. Riman'
'Thomas J. Emge'
'John G. Brennan'

_publ_section_title
;
 Oxoselenido Clusters of the Lanthanides: Rational Introduction of Oxo
 Ligands and Near-IR Emission from Nd(III)
;
_journal_name_full 'Journal of the American Chemical Society'
_journal_page_first 15900
_journal_page_last 15906
_journal_paper_doi 10.1021/ja054261q
_journal_volume 127
_journal_year 2005
_chemical_formula_sum 'C149 H186 Ce8 O15.25 Se18'
_chemical_formula_weight 4763.22
_chemical_name_systematic
; 
 ? 
;
_space_group_IT_number 14
_symmetry_cell_setting monoclinic
_symmetry_space_group_name_Hall '-P 2ybc'
_symmetry_space_group_name_H-M 'P 1 21/c 1'
_atom_sites_solution_hydrogens geom
_atom_sites_solution_primary direct
_atom_sites_solution_secondary difmap
_audit_creation_method SHELXL-97
_cell_angle_alpha 90.00
_cell_angle_beta 91.455(2)
_cell_angle_gamma 90.00
_cell_formula_units_Z 2
_cell_length_a 16.8040(19)
_cell_length_b 16.7175(19)
_cell_length_c 28.929(3)
_cell_measurement_reflns_used 9670
_cell_measurement_temperature 100(2)
_cell_measurement_theta_max 30.55
_cell_measurement_theta_min 2.20
_cell_volume 8124.1(16)
_computing_cell_refinement 'Bruker SMART'
_computing_data_collection 'Bruker SMART'
_computing_data_reduction 'Bruker SAINT'
_computing_molecular_graphics 'Bruker SHELXTL'
_computing_publication_material 'Bruker SHELXTL'
_computing_structure_refinement 'SHELXL-97 (Sheldrick, 1997)'
_computing_structure_solution 'SHELXS-97 (Sheldrick, 1990)'
_diffrn_ambient_temperature 100(2)
_diffrn_measured_fraction_theta_full 0.967
_diffrn_measured_fraction_theta_max 0.967
_diffrn_measurement_device_type 'CCD area detector'
_diffrn_measurement_method 'phi and omega scans'
_diffrn_radiation_monochromator graphite
_diffrn_radiation_source 'fine-focus sealed tube'
_diffrn_radiation_type MoK\a
_diffrn_radiation_wavelength 0.71073
_diffrn_reflns_av_R_equivalents 0.0489
_diffrn_reflns_av_sigmaI/netI 0.0443
_diffrn_reflns_limit_h_max 22
_diffrn_reflns_limit_h_min -22
_diffrn_reflns_limit_k_max 22
_diffrn_reflns_limit_k_min -22
_diffrn_reflns_limit_l_max 38
_diffrn_reflns_limit_l_min -38
_diffrn_reflns_number 84806
_diffrn_reflns_theta_full 28.28
_diffrn_reflns_theta_max 28.28
_diffrn_reflns_theta_min 1.72
_diffrn_standards_decay_% 0
_diffrn_standards_interval_time 0
_diffrn_standards_number 0
_exptl_absorpt_coefficient_mu 6.280
_exptl_absorpt_correction_T_max 0.9999
_exptl_absorpt_correction_T_min 0.6036
_exptl_absorpt_correction_type multi-scan
_exptl_crystal_colour yellow
_exptl_crystal_density_diffrn 1.947
_exptl_crystal_description lathe
_exptl_crystal_F_000 4556
_exptl_crystal_size_max 0.27
_exptl_crystal_size_mid 0.19
_exptl_crystal_size_min 0.18
_refine_diff_density_max 2.893
_refine_diff_density_min -1.242
_refine_diff_density_rms 0.182
_refine_ls_extinction_method none
_refine_ls_goodness_of_fit_ref 1.076
_refine_ls_hydrogen_treatment mixed
_refine_ls_matrix_type full
_refine_ls_number_parameters 895
_refine_ls_number_reflns 20174
_refine_ls_number_restraints 1342
_refine_ls_restrained_S_all 1.064
_refine_ls_R_factor_all 0.0718
_refine_ls_R_factor_gt 0.0448
_refine_ls_shift/su_max 0.002
_refine_ls_shift/su_mean 0.000
_refine_ls_structure_factor_coef Fsqd
_refine_ls_weighting_details 'w=1/[\s^2^(Fo^2^)+(0.0620P)^2^+19.0000P] where P=(Fo^2^+2Fc^2^)/3'
_refine_ls_weighting_scheme calc
_refine_ls_wR_factor_gt 0.1150
_refine_ls_wR_factor_ref 0.1240
_reflns_number_gt 14771
_reflns_number_total 20174
_reflns_threshold_expression >2sigma(I)
_cod_data_source_file ja054261qsi20050628_122529.cif
_cod_data_source_block cesepho
_cod_depositor_comments
;
The following automatic conversions were performed:

'_refine_ls_weighting_scheme' value 'calc
w=1/[\s^2^(Fo^2^)+(0.0620P)^2^+19.0000P] where P=(Fo^2^+2Fc^2^)/3'
was changed to 'calc'. New tag '_refine_ls_weighting_details' was
created. The value of the new tag was set to
'w=1/[\s^2^(Fo^2^)+(0.0620P)^2^+19.0000P] where P=(Fo^2^+2Fc^2^)/3'.

Automatic conversion script
Id: cif_fix_values 3143 2015-03-26 13:38:13Z robertas 
;
_cod_original_cell_volume 8124.2(16)
_cod_database_code 4112049

loop_
_symmetry_equiv_pos_as_xyz
'x, y, z'
'-x, y+1/2, -z+1/2'
'-x, -y, -z'
'x, -y-1/2, z-1/2'

loop_
_atom_site_label
_atom_site_type_symbol
_atom_site_fract_x
_atom_site_fract_y
_atom_site_fract_z
_atom_site_U_iso_or_equiv
_atom_site_adp_type
_atom_site_occupancy
_atom_site_calc_flag
_atom_site_refinement_flags
_atom_site_disorder_assembly
_atom_site_disorder_group
Ce1 Ce -0.24521(2) 0.45639(2) 0.089011(11) 0.03070(8) Uani 1 d . . .
Ce2 Ce 0.03447(2) 0.445716(18) 0.070801(10) 0.02437(8) Uani 1 d . . .
Ce3 Ce 0.15555(2) 0.63629(2) 0.042796(11) 0.02816(8) Uani 1 d . . .
Ce4 Ce -0.07061(2) 0.652502(19) 0.076406(11) 0.02776(8) Uani 1 d . . .
Se1 Se -0.11824(3) 0.50472(3) 0.021155(18) 0.02544(12) Uani 1 d . . .
Se2 Se -0.08848(4) 0.51024(4) 0.141077(19) 0.02907(13) Uani 1 d . . .
Se3 Se -0.26038(4) 0.63429(4) 0.07303(2) 0.03511(14) Uani 1 d . . .
Se4 Se -0.23587(4) 0.38613(5) 0.18195(2) 0.04208(17) Uani 1 d . . .
Se5 Se -0.32105(4) 0.41363(4) -0.00374(2) 0.03457(14) Uani 1 d . . .
Se6 Se -0.12532(4) 0.32249(4) 0.05945(2) 0.03125(13) Uani 1 d . . .
Se7 Se 0.19057(4) 0.50760(4) 0.11544(2) 0.03213(14) Uani 1 d . . .
Se8 Se 0.11873(4) 0.30740(4) 0.020923(19) 0.03159(14) Uani 1 d . . .
Se9 Se 0.05267(4) 0.78435(4) 0.06826(2) 0.04018(16) Uani 1 d . . .
O1 O 0.0427(2) 0.5838(2) 0.06793(12) 0.0272(8) Uani 1 d U . .
O2 O -0.3886(3) 0.4789(3) 0.10889(15) 0.0403(10) Uani 1 d U . .
O3 O 0.0524(3) 0.3509(3) 0.13778(14) 0.0355(10) Uani 1 d U . .
O4 O 0.2548(3) 0.7291(3) 0.08322(16) 0.0449(11) Uani 1 d U . .
O5 O -0.1101(3) 0.7398(3) 0.14143(16) 0.0429(11) Uani 1 d U . .
C1 C -0.0550(4) 0.5213(4) 0.20472(19) 0.0305(12) Uani 1 d U . .
C2 C 0.0258(4) 0.5148(4) 0.2166(2) 0.0364(14) Uani 1 d U . .
H2 H 0.0633 0.5051 0.1932 0.044 Uiso 1 calc R . .
C3 C 0.0515(4) 0.5225(4) 0.2623(2) 0.0411(15) Uani 1 d U . .
H3 H 0.1067 0.5187 0.2700 0.049 Uiso 1 calc R . .
C4 C -0.0029(5) 0.5357(4) 0.2966(2) 0.0414(15) Uani 1 d U . .
H4 H 0.0147 0.5405 0.3280 0.050 Uiso 1 calc R . .
C5 C -0.0828(5) 0.5419(4) 0.2851(2) 0.0430(16) Uani 1 d U . .
H5 H -0.1202 0.5511 0.3086 0.052 Uiso 1 calc R . .
C6 C -0.1090(4) 0.5349(4) 0.2395(2) 0.0380(14) Uani 1 d U . .
H6 H -0.1642 0.5394 0.2319 0.046 Uiso 1 calc R . .
C7 C -0.3062(4) 0.6692(4) 0.1296(2) 0.0404(15) Uani 1 d U . .
C8 C -0.3673(4) 0.7265(4) 0.1285(3) 0.0450(16) Uani 1 d U . .
H8 H -0.3875 0.7457 0.0996 0.054 Uiso 1 calc R . .
C9 C -0.3980(5) 0.7549(5) 0.1688(3) 0.0529(18) Uani 1 d U . .
H9 H -0.4393 0.7936 0.1677 0.063 Uiso 1 calc R . .
C10 C -0.3690(5) 0.7274(5) 0.2109(3) 0.0534(19) Uani 1 d U . .
H10 H -0.3891 0.7488 0.2387 0.064 Uiso 1 calc R . .
C11 C -0.3115(5) 0.6695(5) 0.2129(3) 0.057(2) Uani 1 d U . .
H11 H -0.2937 0.6490 0.2419 0.068 Uiso 1 calc R . .
C12 C -0.2791(5) 0.6408(5) 0.1726(2) 0.0484(17) Uani 1 d U . .
H12 H -0.2383 0.6016 0.1742 0.058 Uiso 1 calc R . .
C13 C -0.3264(4) 0.3182(4) 0.1897(2) 0.0409(15) Uani 1 d U . .
C14 C -0.3626(5) 0.3143(5) 0.2317(3) 0.0544(19) Uani 1 d U . .
H14 H -0.3418 0.3441 0.2573 0.065 Uiso 1 calc R . .
C15 C -0.4289(5) 0.2674(6) 0.2368(3) 0.062(2) Uani 1 d U . .
H15 H -0.4534 0.2656 0.2660 0.075 Uiso 1 calc R . .
C16 C -0.4599(5) 0.2243(5) 0.2020(3) 0.0550(19) Uani 1 d U . .
H16 H -0.5062 0.1928 0.2063 0.066 Uiso 1 calc R . .
C17 C -0.4240(5) 0.2260(5) 0.1598(3) 0.0546(19) Uani 1 d U . .
H17 H -0.4456 0.1956 0.1347 0.066 Uiso 1 calc R . .
C18 C -0.3574(5) 0.2712(5) 0.1538(2) 0.0493(18) Uani 1 d U . .
H18 H -0.3319 0.2705 0.1248 0.059 Uiso 1 calc R . .
C19 C -0.3748(4) 0.3146(4) 0.0089(2) 0.0355(13) Uani 1 d U . .
C20 C -0.4555(4) 0.3054(5) -0.0028(3) 0.0484(17) Uani 1 d U . .
H20 H -0.4844 0.3485 -0.0166 0.058 Uiso 1 calc R . .
C21 C -0.4937(5) 0.2332(5) 0.0056(3) 0.0534(19) Uani 1 d U . .
H21 H -0.5487 0.2276 -0.0022 0.064 Uiso 1 calc R . .
C22 C -0.4526(5) 0.1694(5) 0.0252(3) 0.0551(19) Uani 1 d U . .
H22 H -0.4788 0.1198 0.0300 0.066 Uiso 1 calc R . .
C23 C -0.3748(5) 0.1782(5) 0.0375(3) 0.0538(19) Uani 1 d U . .
H23 H -0.3469 0.1350 0.0518 0.065 Uiso 1 calc R . .
C24 C -0.3347(4) 0.2504(5) 0.0294(2) 0.0452(16) Uani 1 d U . .
H24 H -0.2800 0.2554 0.0379 0.054 Uiso 1 calc R . .
C25 C -0.1472(5) 0.2139(4) 0.0784(2) 0.0453(16) Uani 1 d U . .
C26 C -0.1689(5) 0.1958(5) 0.1224(3) 0.0521(19) Uani 1 d U . .
H26 H -0.1721 0.2372 0.1448 0.063 Uiso 1 calc R . .
C27 C -0.1862(6) 0.1181(6) 0.1347(3) 0.073(3) Uani 1 d U . .
H27 H -0.2011 0.1069 0.1655 0.087 Uiso 1 calc R . .
C28 C -0.1822(9) 0.0560(6) 0.1029(4) 0.106(4) Uani 1 d U . .
H28 H -0.1908 0.0023 0.1122 0.127 Uiso 1 calc R . .
C29 C -0.1653(9) 0.0741(6) 0.0575(4) 0.103(3) Uani 1 d U . .
H29 H -0.1665 0.0333 0.0347 0.123 Uiso 1 calc R . .
C30 C -0.1470(7) 0.1509(5) 0.0457(3) 0.076(3) Uani 1 d U . .
H30 H -0.1338 0.1624 0.0147 0.092 Uiso 1 calc R . .
C31 C 0.2767(4) 0.4348(4) 0.1076(2) 0.0365(14) Uani 1 d U . .
C32 C 0.2983(4) 0.4066(4) 0.0644(2) 0.0392(15) Uani 1 d U . .
H32 H 0.2700 0.4244 0.0375 0.047 Uiso 1 calc R . .
C33 C 0.3601(5) 0.3533(5) 0.0602(3) 0.0526(18) Uani 1 d U . .
H33 H 0.3744 0.3353 0.0304 0.063 Uiso 1 calc R . .
C34 C 0.4009(5) 0.3260(5) 0.0980(3) 0.058(2) Uani 1 d U . .
H34 H 0.4429 0.2886 0.0947 0.070 Uiso 1 calc R . .
C35 C 0.3812(5) 0.3530(5) 0.1418(3) 0.0533(19) Uani 1 d U . .
H35 H 0.4104 0.3350 0.1684 0.064 Uiso 1 calc R . .
C36 C 0.3194(4) 0.4056(5) 0.1465(3) 0.0463(17) Uani 1 d U . .
H36 H 0.3052 0.4227 0.1765 0.056 Uiso 1 calc R . .
C37A C 0.1158(5) 0.1992(3) 0.0399(3) 0.0395(16) Uani 0.719(8) d PGDU A 1
C38A C 0.1877(4) 0.1581(5) 0.0431(4) 0.083(3) Uani 0.719(8) d PGDU A 1
H38A H 0.2361 0.1851 0.0371 0.100 Uiso 0.719(8) calc PR A 1
C39A C 0.1887(5) 0.0776(5) 0.0551(4) 0.102(4) Uani 0.719(8) d PGDU A 1
H39A H 0.2378 0.0495 0.0573 0.123 Uiso 0.719(8) calc PR A 1
C40A C 0.1178(6) 0.0381(4) 0.0638(4) 0.079(2) Uani 0.719(8) d PGDU A 1
H40A H 0.1185 -0.0169 0.0720 0.095 Uiso 0.719(8) calc PR A 1
C41A C 0.0460(5) 0.0792(5) 0.0606(3) 0.071(3) Uani 0.719(8) d PGDU A 1
H41A H -0.0025 0.0522 0.0666 0.085 Uiso 0.719(8) calc PR A 1
C42A C 0.0450(4) 0.1597(4) 0.0486(3) 0.062(3) Uani 0.719(8) d PGDU A 1
H42A H -0.0042 0.1878 0.0464 0.074 Uiso 0.719(8) calc PR A 1
C37B C 0.1112(14) 0.1908(9) 0.0345(7) 0.0395(16) Uani 0.281(8) d PGDU A 2
C38B C 0.0799(13) 0.1335(11) 0.0044(6) 0.052(4) Uani 0.281(8) d PGDU A 2
H38B H 0.0594 0.1490 -0.0252 0.062 Uiso 0.281(8) calc PR A 2
C39B C 0.0785(14) 0.0536(10) 0.0175(8) 0.070(5) Uani 0.281(8) d PGDU A 2
H39B H 0.0571 0.0144 -0.0031 0.084 Uiso 0.281(8) calc PR A 2
C40B C 0.1084(16) 0.0309(9) 0.0608(8) 0.079(2) Uani 0.281(8) d PGDU A 2
H40B H 0.1075 -0.0237 0.0697 0.095 Uiso 0.281(8) calc PR A 2
C41B C 0.1398(16) 0.0882(13) 0.0909(6) 0.084(5) Uani 0.281(8) d PGDU A 2
H41B H 0.1603 0.0727 0.1205 0.100 Uiso 0.281(8) calc PR A 2
C42B C 0.1412(15) 0.1682(12) 0.0778(7) 0.073(5) Uani 0.281(8) d PGDU A 2
H42B H 0.1626 0.2073 0.0984 0.087 Uiso 0.281(8) calc PR A 2
C43 C 0.0881(4) 0.7740(4) 0.1321(2) 0.0388(14) Uani 1 d U . .
C44 C 0.1016(5) 0.8436(4) 0.1583(3) 0.0525(19) Uani 1 d U . .
H44 H 0.0905 0.8947 0.1453 0.063 Uiso 1 calc R . .
C45 C 0.1314(6) 0.8368(5) 0.2033(3) 0.062(2) Uani 1 d U . .
H45 H 0.1417 0.8840 0.2207 0.075 Uiso 1 calc R . .
C46 C 0.1462(5) 0.7645(5) 0.2232(3) 0.0518(18) Uani 1 d U . .
H46 H 0.1670 0.7612 0.2540 0.062 Uiso 1 calc R . .
C47 C 0.1306(5) 0.6965(5) 0.1981(2) 0.0508(18) Uani 1 d U . .
H47 H 0.1389 0.6456 0.2121 0.061 Uiso 1 calc R . .
C48 C 0.1029(4) 0.7012(4) 0.1526(2) 0.0434(16) Uani 1 d U . .
H48 H 0.0941 0.6535 0.1355 0.052 Uiso 1 calc R . .
C49 C -0.4494(4) 0.5052(6) 0.0761(3) 0.056(2) Uani 1 d U . .
H49A H -0.4733 0.4587 0.0597 0.067 Uiso 1 calc R . .
H49B H -0.4263 0.5414 0.0530 0.067 Uiso 1 calc R . .
C50 C -0.5118(5) 0.5486(6) 0.1035(3) 0.062(2) Uani 1 d U . .
H50A H -0.5145 0.6057 0.0944 0.074 Uiso 1 calc R . .
H50B H -0.5649 0.5241 0.0980 0.074 Uiso 1 calc R . .
C51 C -0.4862(5) 0.5404(5) 0.1528(3) 0.0555(19) Uani 1 d U . .
H51A H -0.4622 0.5909 0.1644 0.067 Uiso 1 calc R . .
H51B H -0.5320 0.5267 0.1721 0.067 Uiso 1 calc R . .
C52 C -0.4267(5) 0.4751(5) 0.1538(3) 0.0531(19) Uani 1 d U . .
H52A H -0.3871 0.4833 0.1793 0.064 Uiso 1 calc R . .
H52B H -0.4529 0.4226 0.1581 0.064 Uiso 1 calc R . .
C53 C 0.1285(5) 0.3173(5) 0.1532(3) 0.0502(18) Uani 1 d U . .
H53A H 0.1530 0.3504 0.1781 0.060 Uiso 1 calc R . .
H53B H 0.1656 0.3143 0.1272 0.060 Uiso 1 calc R . .
C54 C 0.1086(5) 0.2333(5) 0.1711(3) 0.058(2) Uani 1 d U . .
H54A H 0.1230 0.1920 0.1482 0.070 Uiso 1 calc R . .
H54B H 0.1376 0.2223 0.2006 0.070 Uiso 1 calc R . .
C55 C 0.0192(5) 0.2341(5) 0.1780(3) 0.0559(19) Uani 1 d U . .
H55A H -0.0084 0.1977 0.1558 0.067 Uiso 1 calc R . .
H55B H 0.0066 0.2175 0.2099 0.067 Uiso 1 calc R . .
C56 C -0.0052(4) 0.3193(4) 0.1695(2) 0.0436(16) Uani 1 d U . .
H56A H -0.0596 0.3219 0.1556 0.052 Uiso 1 calc R . .
H56B H -0.0040 0.3501 0.1987 0.052 Uiso 1 calc R . .
C57 C 0.3127(5) 0.6993(6) 0.1167(3) 0.059(2) Uani 1 d U . .
H57A H 0.3477 0.6586 0.1029 0.071 Uiso 1 calc R . .
H57B H 0.2864 0.6757 0.1438 0.071 Uiso 1 calc R . .
C58 C 0.3598(6) 0.7746(7) 0.1305(3) 0.083(3) Uani 1 d U . .
H58A H 0.3396 0.7977 0.1594 0.100 Uiso 1 calc R . .
H58B H 0.4170 0.7620 0.1351 0.100 Uiso 1 calc R . .
C59 C 0.3479(6) 0.8301(6) 0.0920(4) 0.074(3) Uani 1 d U . .
H59A H 0.3856 0.8191 0.0671 0.089 Uiso 1 calc R . .
H59B H 0.3546 0.8862 0.1024 0.089 Uiso 1 calc R . .
C60 C 0.2655(5) 0.8146(5) 0.0765(3) 0.061(2) Uani 1 d U . .
H60A H 0.2276 0.8455 0.0951 0.074 Uiso 1 calc R . .
H60B H 0.2575 0.8291 0.0435 0.074 Uiso 1 calc R . .
C61 C -0.0947(5) 0.7390(5) 0.1914(2) 0.0482(17) Uani 1 d U . .
H61A H -0.0379 0.7274 0.1983 0.058 Uiso 1 calc R . .
H61B H -0.1275 0.6974 0.2061 0.058 Uiso 1 calc R . .
C62 C -0.1161(8) 0.8196(6) 0.2090(3) 0.089(3) Uani 1 d U . .
H62A H -0.1609 0.8164 0.2305 0.107 Uiso 1 calc R . .
H62B H -0.0700 0.8452 0.2250 0.107 Uiso 1 calc R . .
C63 C -0.1394(10) 0.8637(7) 0.1665(4) 0.127(4) Uani 1 d U . .
H63A H -0.1903 0.8919 0.1715 0.152 Uiso 1 calc R . .
H63B H -0.0984 0.9046 0.1601 0.152 Uiso 1 calc R . .
C64 C -0.1479(6) 0.8145(5) 0.1289(3) 0.056(2) Uani 1 d U . .
H64A H -0.1222 0.8383 0.1018 0.067 Uiso 1 calc R . .
H64B H -0.2050 0.8059 0.1212 0.067 Uiso 1 calc R . .
O6 O 0.2623(6) 0.5075(7) 0.2695(4) 0.107(4) Uani 0.771(10) d PU . .
C601 C 0.3237(11) 0.5675(10) 0.2464(7) 0.113(5) Uani 0.771(10) d PU . .
H60C H 0.3221 0.5643 0.2122 0.135 Uiso 0.771(10) calc PR . .
H60D H 0.3160 0.6236 0.2563 0.135 Uiso 0.771(10) calc PR . .
C602 C 0.3950(10) 0.5324(10) 0.2664(6) 0.098(4) Uani 0.771(10) d PU . .
H60E H 0.4408 0.5483 0.2476 0.117 Uiso 0.771(10) calc PR . .
H60F H 0.4038 0.5546 0.2978 0.117 Uiso 0.771(10) calc PR . .
C603 C 0.3935(10) 0.4579(10) 0.2692(6) 0.099(4) Uani 0.771(10) d PU . .
H60G H 0.4272 0.4389 0.2955 0.119 Uiso 0.771(10) calc PR . .
H60H H 0.4124 0.4331 0.2404 0.119 Uiso 0.771(10) calc PR . .
C604 C 0.3112(11) 0.4396(11) 0.2761(7) 0.112(5) Uani 0.771(10) d PU . .
H60I H 0.2940 0.3971 0.2541 0.135 Uiso 0.771(10) calc PR . .
H60J H 0.3048 0.4189 0.3078 0.135 Uiso 0.771(10) calc PR . .
O7 O 0.2712(6) 0.0836(6) 0.1811(3) 0.088(3) Uani 0.836(10) d PU . .
C701 C 0.3020(8) 0.0050(8) 0.1889(5) 0.088(4) Uani 0.836(10) d PU . .
H70A H 0.2784 -0.0326 0.1660 0.106 Uiso 0.836(10) calc PR . .
H70B H 0.2884 -0.0136 0.2202 0.106 Uiso 0.836(10) calc PR . .
C702 C 0.3892(8) 0.0077(9) 0.1844(5) 0.094(4) Uani 0.836(10) d PU . .
H70C H 0.4115 -0.0452 0.1765 0.113 Uiso 0.836(10) calc PR . .
H70D H 0.4163 0.0286 0.2127 0.113 Uiso 0.836(10) calc PR . .
C703 C 0.3932(10) 0.0669(9) 0.1440(5) 0.110(4) Uani 0.836(10) d PU . .
H70E H 0.3832 0.0399 0.1139 0.132 Uiso 0.836(10) calc PR . .
H70F H 0.4452 0.0946 0.1435 0.132 Uiso 0.836(10) calc PR . .
C704 C 0.3222(10) 0.1276(9) 0.1560(5) 0.105(4) Uani 0.836(10) d PU . .
H70G H 0.3428 0.1737 0.1742 0.126 Uiso 0.836(10) calc PR . .
H70H H 0.2956 0.1478 0.1274 0.126 Uiso 0.836(10) calc PR . .
O8 O 0.4278(10) 0.4629(10) 0.4680(6) 0.201(5) Uani 1 d U . .
C801 C 0.3587(10) 0.4451(12) 0.4924(8) 0.165(5) Uani 1 d U . .
H80A H 0.3279 0.4937 0.4999 0.198 Uiso 1 calc R . .
H80B H 0.3704 0.4142 0.5209 0.198 Uiso 1 calc R . .
C802 C 0.3171(12) 0.3940(12) 0.4545(7) 0.166(5) Uani 1 d U . .
H80C H 0.3346 0.3375 0.4562 0.199 Uiso 1 calc R . .
H80D H 0.2585 0.3963 0.4569 0.199 Uiso 1 calc R . .
C803 C 0.3449(12) 0.4344(14) 0.4099(8) 0.189(6) Uani 1 d U . .
H80E H 0.3197 0.4874 0.4051 0.227 Uiso 1 calc R . .
H80F H 0.3348 0.4004 0.3824 0.227 Uiso 1 calc R . .
C804 C 0.4361(14) 0.4416(15) 0.4223(9) 0.196(6) Uani 1 d U . .
H80G H 0.4646 0.3902 0.4189 0.235 Uiso 1 calc R . .
H80H H 0.4624 0.4838 0.4042 0.235 Uiso 1 calc R . .

loop_
_atom_site_aniso_label
_atom_site_aniso_U_11
_atom_site_aniso_U_22
_atom_site_aniso_U_33
_atom_site_aniso_U_23
_atom_site_aniso_U_13
_atom_site_aniso_U_12
Ce1 0.03308(18) 0.03613(19) 0.02263(15) 0.00581(13) -0.00414(13) -0.00274(14)
Ce2 0.03442(17) 0.02011(15) 0.01823(14) 0.00328(11) -0.00633(12) -0.00155(12)
Ce3 0.03581(18) 0.02555(17) 0.02273(15) 0.00108(12) -0.00689(13) -0.00689(14)
Ce4 0.03831(19) 0.02241(16) 0.02226(15) 0.00004(12) -0.00527(13) 0.00127(13)
Se1 0.0331(3) 0.0239(3) 0.0190(2) 0.0023(2) -0.0057(2) -0.0029(2)
Se2 0.0361(3) 0.0300(3) 0.0207(3) 0.0033(2) -0.0050(2) -0.0010(2)
Se3 0.0396(3) 0.0373(3) 0.0283(3) 0.0046(2) -0.0025(3) 0.0044(3)
Se4 0.0465(4) 0.0532(4) 0.0263(3) 0.0118(3) -0.0053(3) -0.0090(3)
Se5 0.0352(3) 0.0400(4) 0.0281(3) 0.0024(3) -0.0073(2) -0.0034(3)
Se6 0.0381(3) 0.0300(3) 0.0252(3) 0.0055(2) -0.0086(2) -0.0046(3)
Se7 0.0378(3) 0.0313(3) 0.0267(3) 0.0026(2) -0.0107(2) -0.0017(3)
Se8 0.0443(4) 0.0277(3) 0.0226(3) 0.0045(2) -0.0037(2) 0.0063(3)
Se9 0.0566(4) 0.0227(3) 0.0408(4) -0.0012(3) -0.0073(3) -0.0071(3)
O1 0.037(2) 0.024(2) 0.0200(18) 0.0026(15) -0.0058(16) -0.0025(17)
O2 0.037(2) 0.048(3) 0.035(2) 0.008(2) -0.0020(19) -0.003(2)
O3 0.045(2) 0.036(2) 0.026(2) 0.0089(17) -0.0036(18) 0.003(2)
O4 0.044(3) 0.047(3) 0.043(3) -0.013(2) -0.004(2) -0.016(2)
O5 0.056(3) 0.036(2) 0.037(2) -0.0033(19) -0.005(2) 0.012(2)
C1 0.041(3) 0.029(3) 0.022(3) -0.001(2) -0.008(2) 0.003(2)
C2 0.042(3) 0.037(3) 0.030(3) -0.002(3) -0.005(3) 0.003(3)
C3 0.047(4) 0.039(3) 0.036(3) -0.002(3) -0.015(3) 0.002(3)
C4 0.064(4) 0.033(3) 0.027(3) -0.004(2) -0.010(3) -0.003(3)
C5 0.063(4) 0.039(4) 0.026(3) -0.007(3) 0.000(3) 0.001(3)
C6 0.048(4) 0.035(3) 0.031(3) -0.003(3) 0.001(3) 0.004(3)
C7 0.043(4) 0.039(4) 0.040(3) 0.002(3) 0.003(3) 0.004(3)
C8 0.047(4) 0.045(4) 0.043(4) 0.005(3) 0.005(3) 0.003(3)
C9 0.041(4) 0.058(5) 0.060(4) -0.009(4) 0.010(3) 0.006(3)
C10 0.049(4) 0.063(5) 0.049(4) -0.007(4) 0.015(3) -0.002(4)
C11 0.064(5) 0.067(5) 0.039(4) -0.003(3) 0.006(3) 0.004(4)
C12 0.047(4) 0.058(4) 0.040(4) 0.004(3) 0.001(3) 0.010(3)
C13 0.038(3) 0.052(4) 0.033(3) 0.013(3) 0.003(3) -0.006(3)
C14 0.052(4) 0.078(5) 0.033(3) 0.005(3) 0.005(3) -0.011(4)
C15 0.053(4) 0.086(6) 0.048(4) 0.009(4) 0.013(4) -0.012(4)
C16 0.043(4) 0.059(5) 0.063(5) 0.003(4) 0.000(3) -0.003(4)
C17 0.050(4) 0.063(5) 0.051(4) 0.006(4) -0.006(3) -0.004(4)
C18 0.053(4) 0.063(5) 0.032(3) 0.009(3) -0.008(3) -0.008(4)
C19 0.040(3) 0.036(3) 0.030(3) -0.004(2) 0.000(3) -0.005(3)
C20 0.043(4) 0.045(4) 0.057(4) -0.007(3) -0.001(3) -0.001(3)
C21 0.040(4) 0.051(4) 0.069(5) -0.014(4) 0.006(3) -0.013(3)
C22 0.062(5) 0.049(4) 0.055(4) -0.004(3) 0.006(4) -0.016(4)
C23 0.061(4) 0.047(4) 0.053(4) 0.015(3) -0.006(4) -0.012(4)
C24 0.048(4) 0.050(4) 0.038(3) 0.003(3) -0.008(3) -0.010(3)
C25 0.053(4) 0.040(4) 0.042(4) 0.011(3) -0.013(3) -0.001(3)
C26 0.065(5) 0.048(4) 0.042(4) 0.014(3) -0.020(3) -0.020(4)
C27 0.103(6) 0.060(5) 0.053(4) 0.030(4) -0.028(4) -0.024(5)
C28 0.175(9) 0.052(5) 0.088(6) 0.033(5) -0.031(7) -0.016(6)
C29 0.168(9) 0.051(5) 0.089(6) 0.011(5) -0.017(7) -0.005(6)
C30 0.121(7) 0.044(4) 0.063(5) 0.009(4) -0.016(5) -0.007(5)
C31 0.032(3) 0.036(3) 0.040(3) 0.003(3) -0.008(3) -0.001(3)
C32 0.035(3) 0.040(4) 0.042(3) 0.004(3) -0.012(3) 0.000(3)
C33 0.048(4) 0.055(4) 0.055(4) -0.002(3) -0.001(3) 0.011(3)
C34 0.042(4) 0.060(5) 0.073(5) 0.010(4) -0.007(4) 0.011(4)
C35 0.044(4) 0.056(4) 0.059(4) 0.021(4) -0.017(3) 0.003(3)
C36 0.042(4) 0.050(4) 0.046(4) 0.012(3) -0.012(3) -0.004(3)
C37A 0.065(4) 0.025(3) 0.029(3) 0.003(3) 0.005(3) 0.004(3)
C38A 0.080(6) 0.055(6) 0.115(8) 0.019(6) 0.031(6) 0.016(5)
C39A 0.102(7) 0.061(6) 0.146(8) 0.021(7) 0.031(7) 0.020(6)
C40A 0.102(5) 0.046(4) 0.091(5) 0.010(4) 0.022(5) 0.003(4)
C41A 0.080(6) 0.047(5) 0.084(7) 0.020(5) -0.006(6) -0.015(5)
C42A 0.072(6) 0.037(5) 0.077(6) 0.016(5) -0.009(5) 0.004(5)
C37B 0.065(4) 0.025(3) 0.029(3) 0.003(3) 0.005(3) 0.004(3)
C38B 0.068(9) 0.034(7) 0.054(8) -0.002(7) 0.007(7) 0.005(7)
C39B 0.084(9) 0.044(8) 0.083(8) -0.003(8) 0.007(8) -0.002(8)
C40B 0.102(5) 0.046(4) 0.091(5) 0.010(4) 0.022(5) 0.003(4)
C41B 0.110(10) 0.051(8) 0.090(9) 0.016(7) 0.004(8) 0.003(8)
C42B 0.097(9) 0.053(8) 0.069(8) 0.011(8) -0.007(8) 0.001(8)
C43 0.051(4) 0.031(3) 0.034(3) -0.007(3) 0.000(3) -0.004(3)
C44 0.081(5) 0.024(3) 0.053(4) -0.009(3) -0.007(4) -0.008(3)
C45 0.092(6) 0.042(4) 0.052(4) -0.020(3) -0.010(4) -0.014(4)
C46 0.072(5) 0.045(4) 0.038(4) -0.010(3) -0.009(3) -0.009(4)
C47 0.071(5) 0.044(4) 0.037(3) -0.007(3) -0.001(3) -0.012(4)
C48 0.057(4) 0.031(3) 0.042(3) -0.008(3) -0.003(3) -0.008(3)
C49 0.042(4) 0.080(5) 0.046(4) 0.001(4) -0.007(3) 0.001(4)
C50 0.049(4) 0.075(5) 0.061(5) -0.002(4) -0.004(4) 0.011(4)
C51 0.045(4) 0.070(5) 0.053(4) -0.004(4) 0.013(3) -0.010(4)
C52 0.053(4) 0.068(5) 0.038(4) 0.011(3) 0.008(3) -0.001(4)
C53 0.053(4) 0.048(4) 0.049(4) 0.023(3) -0.012(3) 0.005(3)
C54 0.066(5) 0.053(4) 0.056(4) 0.023(4) -0.001(4) 0.008(4)
C55 0.066(5) 0.042(4) 0.058(4) 0.013(3) -0.010(4) -0.007(4)
C56 0.053(4) 0.043(4) 0.034(3) 0.011(3) -0.007(3) -0.007(3)
C57 0.040(4) 0.082(5) 0.054(4) -0.016(4) -0.018(3) -0.007(4)
C58 0.077(6) 0.108(7) 0.063(5) -0.014(5) -0.020(4) -0.046(5)
C59 0.067(5) 0.076(6) 0.079(6) -0.020(5) -0.001(5) -0.029(5)
C60 0.069(5) 0.051(4) 0.064(5) -0.014(4) 0.009(4) -0.025(4)
C61 0.061(4) 0.054(4) 0.030(3) -0.005(3) -0.002(3) 0.007(4)
C62 0.146(8) 0.065(5) 0.056(5) -0.014(4) -0.024(5) 0.027(6)
C63 0.203(10) 0.081(6) 0.092(7) -0.029(5) -0.053(7) 0.054(7)
C64 0.077(5) 0.041(4) 0.048(4) -0.002(3) -0.005(4) 0.021(4)
O6 0.085(6) 0.094(7) 0.143(8) 0.009(6) -0.006(6) 0.011(5)
C601 0.129(9) 0.070(7) 0.136(10) -0.003(7) -0.043(8) -0.004(7)
C602 0.090(8) 0.087(8) 0.116(9) 0.010(8) 0.000(7) 0.010(7)
C603 0.089(7) 0.095(8) 0.111(9) 0.024(8) -0.017(7) -0.003(7)
C604 0.109(9) 0.103(8) 0.123(10) 0.028(8) -0.016(8) 0.004(7)
O7 0.095(6) 0.087(6) 0.083(5) 0.013(5) -0.002(4) -0.024(5)
C701 0.082(7) 0.083(7) 0.099(8) -0.016(6) 0.006(6) -0.020(6)
C702 0.087(7) 0.102(8) 0.094(8) -0.035(6) 0.004(6) -0.028(6)
C703 0.119(8) 0.103(8) 0.108(8) -0.038(6) 0.037(7) -0.066(7)
C704 0.126(9) 0.097(8) 0.094(8) -0.005(6) 0.031(7) -0.045(7)
O8 0.181(9) 0.187(10) 0.233(11) 0.006(9) -0.021(9) 0.019(8)
C801 0.109(9) 0.175(11) 0.208(10) -0.007(9) -0.050(8) 0.034(9)
C802 0.155(9) 0.164(11) 0.177(11) -0.030(9) -0.046(9) 0.032(8)
C803 0.168(10) 0.188(11) 0.210(10) -0.018(10) -0.029(10) 0.054(10)
C804 0.171(10) 0.186(11) 0.230(12) -0.028(11) -0.009(10) 0.017(10)

loop_
_atom_type_symbol
_atom_type_description
_atom_type_scat_dispersion_real
_atom_type_scat_dispersion_imag
_atom_type_scat_source
C C 0.0033 0.0016 'International Tables Vol C Tables 4.2.6.8 and 6.1.1.4'
H H 0.0000 0.0000 'International Tables Vol C Tables 4.2.6.8 and 6.1.1.4'
O O 0.0106 0.0060 'International Tables Vol C Tables 4.2.6.8 and 6.1.1.4'
Se Se -0.0929 2.2259 'International Tables Vol C Tables 4.2.6.8 and 6.1.1.4'
Ce Ce -0.2486 2.6331 'International Tables Vol C Tables 4.2.6.8 and 6.1.1.4'

loop_
_geom_angle_atom_site_label_1
_geom_angle_atom_site_label_2
_geom_angle_atom_site_label_3
_geom_angle
_geom_angle_site_symmetry_1
_geom_angle_site_symmetry_3
O2 Ce1 Se4 83.09(10) . .
O2 Ce1 Se3 79.08(11) . .
Se4 Ce1 Se3 122.47(2) . .
O2 Ce1 Se5 81.61(10) . .
Se4 Ce1 Se5 136.82(2) . .
Se3 Ce1 Se5 93.72(2) . .
O2 Ce1 Se1 142.88(10) . .
Se4 Ce1 Se1 132.44(2) . .
Se3 Ce1 Se1 72.408(18) . .
Se5 Ce1 Se1 77.131(19) . .
O2 Ce1 Se2 130.13(11) . .
Se4 Ce1 Se2 69.499(19) . .
Se3 Ce1 Se2 81.794(19) . .
Se5 Ce1 Se2 145.49(2) . .
Se1 Ce1 Se2 68.864(18) . .
O2 Ce1 Se6 142.31(11) . .
Se4 Ce1 Se6 86.82(2) . .
Se3 Ce1 Se6 135.37(2) . .
Se5 Ce1 Se6 81.316(19) . .
Se1 Ce1 Se6 63.211(18) . .
Se2 Ce1 Se6 78.388(19) . .
O1 Ce2 O3 130.55(13) . .
O1 Ce2 Se1 73.31(9) . .
O3 Ce2 Se1 130.14(10) . .
O1 Ce2 Se7 68.17(9) . .
O3 Ce2 Se7 78.72(10) . .
Se1 Ce2 Se7 141.478(19) . .
O1 Ce2 Se8 134.56(10) . .
O3 Ce2 Se8 80.84(10) . .
Se1 Ce2 Se8 114.174(18) . .
Se7 Ce2 Se8 92.97(2) . .
O1 Ce2 Se2 73.75(10) . .
O3 Ce2 Se2 77.56(10) . .
Se1 Ce2 Se2 68.609(18) . .
Se7 Ce2 Se2 100.47(2) . .
Se8 Ce2 Se2 151.688(19) . .
O1 Ce2 Se1 71.29(9) . 3_565
O3 Ce2 Se1 140.22(10) . 3_565
Se1 Ce2 Se1 84.645(19) . 3_565
Se7 Ce2 Se1 82.611(19) . 3_565
Se8 Ce2 Se1 65.329(17) . 3_565
Se2 Ce2 Se1 140.771(19) . 3_565
O1 Ce2 Se6 130.53(10) . .
O3 Ce2 Se6 76.75(10) . .
Se1 Ce2 Se6 60.005(16) . .
Se7 Ce2 Se6 155.469(18) . .
Se8 Ce2 Se6 82.61(2) . .
Se2 Ce2 Se6 74.819(18) . .
Se1 Ce2 Se6 116.559(17) 3_565 .
O1 Ce2 Ce3 30.76(10) . .
O3 Ce2 Ce3 128.73(10) . .
Se1 Ce2 Ce3 94.304(15) . .
Se7 Ce2 Ce3 50.531(13) . .
Se8 Ce2 Ce3 105.568(18) . .
Se2 Ce2 Ce3 102.197(16) . .
Se1 Ce2 Ce3 50.179(12) 3_565 .
Se6 Ce2 Ce3 153.738(14) . .
O1 Ce2 Ce4 30.90(10) . .
O3 Ce2 Ce4 125.01(10) . .
Se1 Ce2 Ce4 50.124(12) . .
Se7 Ce2 Ce4 93.835(16) . .
Se8 Ce2 Ce4 154.096(15) . .
Se2 Ce2 Ce4 50.041(13) . .
Se1 Ce2 Ce4 90.832(14) 3_565 .
Se6 Ce2 Ce4 100.646(17) . .
Ce3 Ce2 Ce4 61.265(12) . .
O1 Ce3 O4 130.12(14) . .
O1 Ce3 Se1 74.34(10) . 3_565
O4 Ce3 Se1 150.79(11) . 3_565
O1 Ce3 Se7 69.44(10) . .
O4 Ce3 Se7 90.03(12) . .
Se1 Ce3 Se7 84.608(19) 3_565 .
O1 Ce3 Se6 106.37(9) . 3_565
O4 Ce3 Se6 113.42(11) . 3_565
Se1 Ce3 Se6 64.054(17) 3_565 3_565
Se7 Ce3 Se6 147.80(2) . 3_565
O1 Ce3 Se9 75.77(10) . .
O4 Ce3 Se9 76.59(12) . .
Se1 Ce3 Se9 130.53(2) 3_565 .
Se7 Ce3 Se9 119.67(2) . .
Se6 Ce3 Se9 88.29(2) 3_565 .
O1 Ce3 Se5 141.38(10) . 3_565
O4 Ce3 Se5 75.58(11) . 3_565
Se1 Ce3 Se5 75.335(18) 3_565 3_565
Se7 Ce3 Se5 84.46(2) . 3_565
Se6 Ce3 Se5 80.751(19) 3_565 3_565
Se9 Ce3 Se5 142.86(2) . 3_565
O1 Ce3 Ce2 32.07(10) . .
O4 Ce3 Ce2 138.36(11) . .
Se1 Ce3 Ce2 52.490(14) 3_565 .
Se7 Ce3 Ce2 50.975(14) . .
Se6 Ce3 Ce2 108.136(15) 3_565 .
Se9 Ce3 Ce2 107.815(19) . .
Se5 Ce3 Ce2 109.327(17) 3_565 .
O1 Ce3 Ce4 27.87(10) . .
O4 Ce3 Ce4 117.94(11) . .
Se1 Ce3 Ce4 91.037(15) 3_565 .
Se7 Ce3 Ce4 92.792(16) . .
Se6 Ce3 Ce4 94.879(16) 3_565 .
Se9 Ce3 Ce4 49.135(15) . .
Se5 Ce3 Ce4 166.277(16) 3_565 .
Ce2 Ce3 Ce4 59.496(9) . .
O1 Ce4 O5 128.87(14) . .
O1 Ce4 Se8 102.84(9) . 3_565
O5 Ce4 Se8 120.73(10) . 3_565
O1 Ce4 Se9 77.33(10) . .
O5 Ce4 Se9 80.11(12) . .
Se8 Ce4 Se9 86.15(2) 3_565 .
O1 Ce4 Se1 74.87(10) . .
O5 Ce4 Se1 143.52(12) . .
Se8 Ce4 Se1 67.981(18) 3_565 .
Se9 Ce4 Se1 136.06(2) . .
O1 Ce4 Se2 76.37(10) . .
O5 Ce4 Se2 87.78(11) . .
Se8 Ce4 Se2 136.55(2) 3_565 .
Se9 Ce4 Se2 133.81(2) . .
Se1 Ce4 Se2 70.092(19) . .
O1 Ce4 Se3 142.70(10) . .
O5 Ce4 Se3 78.12(12) . .
Se8 Ce4 Se3 75.341(18) 3_565 .
Se9 Ce4 Se3 138.33(2) . .
Se1 Ce4 Se3 69.992(18) . .
Se2 Ce4 Se3 80.263(18) . .
O1 Ce4 Ce2 32.00(10) . .
O5 Ce4 Ce2 133.19(10) . .
Se8 Ce4 Ce2 105.827(15) 3_565 .
Se9 Ce4 Ce2 109.31(2) . .
Se1 Ce4 Ce2 50.867(14) . .
Se2 Ce4 Ce2 51.910(14) . .
Se3 Ce4 Ce2 111.544(16) . .
O1 Ce4 Ce3 27.68(10) . .
O5 Ce4 Ce3 120.20(12) . .
Se8 Ce4 Ce3 91.287(16) 3_565 .
Se9 Ce4 Ce3 50.907(16) . .
Se1 Ce4 Ce3 93.260(15) . .
Se2 Ce4 Ce3 101.993(15) . .
Se3 Ce4 Ce3 161.455(16) . .
Ce2 Ce4 Ce3 59.240(9) . .
Ce4 Se1 Ce1 93.218(18) . .
Ce4 Se1 Ce3 173.80(2) . 3_565
Ce1 Se1 Ce3 92.831(19) . 3_565
Ce4 Se1 Ce2 79.009(16) . .
Ce1 Se1 Ce2 101.779(19) . .
Ce3 Se1 Ce2 101.053(19) 3_565 .
Ce4 Se1 Ce2 96.481(18) . 3_565
Ce1 Se1 Ce2 161.65(2) . 3_565
Ce3 Se1 Ce2 77.331(16) 3_565 3_565
Ce2 Se1 Ce2 95.356(19) . 3_565
C1 Se2 Ce4 118.84(18) . .
C1 Se2 Ce2 118.29(19) . .
Ce4 Se2 Ce2 78.049(17) . .
C1 Se2 Ce1 135.33(19) . .
Ce4 Se2 Ce1 91.365(18) . .
Ce2 Se2 Ce1 98.601(19) . .
C7 Se3 Ce1 101.7(2) . .
C7 Se3 Ce4 111.5(2) . .
Ce1 Se3 Ce4 90.507(19) . .
C13 Se4 Ce1 108.6(2) . .
C19 Se5 Ce1 102.89(18) . .
C19 Se5 Ce3 105.3(2) . 3_565
Ce1 Se5 Ce3 91.43(2) . 3_565
C25 Se6 Ce3 117.1(2) . 3_565
C25 Se6 Ce1 117.6(2) . .
Ce3 Se6 Ce1 90.618(18) 3_565 .
C25 Se6 Ce2 134.3(2) . .
Ce3 Se6 Ce2 93.910(18) 3_565 .
Ce1 Se6 Ce2 93.00(2) . .
C31 Se7 Ce3 120.1(2) . .
C31 Se7 Ce2 112.13(19) . .
Ce3 Se7 Ce2 78.494(16) . .
C37A Se8 C37B 5.8(7) . .
C37A Se8 Ce4 118.7(3) . 3_565
C37B Se8 Ce4 112.9(6) . 3_565
C37A Se8 Ce2 124.4(3) . .
C37B Se8 Ce2 127.4(6) . .
Ce4 Se8 Ce2 98.981(19) 3_565 .
C43 Se9 Ce4 93.2(2) . .
C43 Se9 Ce3 89.8(2) . .
Ce4 Se9 Ce3 79.96(2) . .
Ce3 O1 Ce4 124.46(18) . .
Ce3 O1 Ce2 117.17(17) . .
Ce4 O1 Ce2 117.10(17) . .
C49 O2 C52 106.1(5) . .
C49 O2 Ce1 124.1(4) . .
C52 O2 Ce1 129.7(4) . .
C56 O3 C53 105.1(5) . .
C56 O3 Ce2 130.4(4) . .
C53 O3 Ce2 124.4(4) . .
C57 O4 C60 110.2(6) . .
C57 O4 Ce3 121.5(4) . .
C60 O4 Ce3 128.3(5) . .
C64 O5 C61 108.8(5) . .
C64 O5 Ce4 116.3(4) . .
C61 O5 Ce4 134.4(4) . .
C6 C1 C2 119.0(5) . .
C6 C1 Se2 121.8(5) . .
C2 C1 Se2 119.2(5) . .
C3 C2 C1 120.3(6) . .
C4 C3 C2 120.3(6) . .
C5 C4 C3 119.6(6) . .
C4 C5 C6 120.6(7) . .
C5 C6 C1 120.3(7) . .
C12 C7 C8 118.3(6) . .
C12 C7 Se3 121.9(5) . .
C8 C7 Se3 119.8(5) . .
C9 C8 C7 120.5(7) . .
C8 C9 C10 120.3(7) . .
C11 C10 C9 120.3(7) . .
C10 C11 C12 120.2(8) . .
C11 C12 C7 120.4(7) . .
C14 C13 C18 117.9(7) . .
C14 C13 Se4 120.1(6) . .
C18 C13 Se4 122.1(5) . .
C15 C14 C13 119.9(8) . .
C16 C15 C14 122.1(8) . .
C15 C16 C17 119.2(8) . .
C18 C17 C16 120.2(8) . .
C17 C18 C13 120.7(7) . .
C24 C19 C20 118.3(7) . .
C24 C19 Se5 121.3(5) . .
C20 C19 Se5 120.3(5) . .
C21 C20 C19 120.1(7) . .
C22 C21 C20 120.8(7) . .
C23 C22 C21 119.4(8) . .
C22 C23 C24 120.9(8) . .
C19 C24 C23 120.3(7) . .
C26 C25 C30 117.6(7) . .
C26 C25 Se6 121.9(6) . .
C30 C25 Se6 120.3(6) . .
C25 C26 C27 120.7(8) . .
C26 C27 C28 121.2(9) . .
C29 C28 C27 118.6(9) . .
C30 C29 C28 119.8(11) . .
C29 C30 C25 121.8(10) . .
C32 C31 C36 117.4(6) . .
C32 C31 Se7 122.6(5) . .
C36 C31 Se7 120.0(5) . .
C33 C32 C31 120.9(6) . .
C34 C33 C32 120.9(8) . .
C33 C34 C35 120.0(8) . .
C36 C35 C34 119.6(7) . .
C35 C36 C31 121.2(7) . .
C38A C37A C42A 120.0 . .
C38A C37A Se8 117.6(5) . .
C42A C37A Se8 122.4(5) . .
C37A C38A C39A 120.0 . .
C40A C39A C38A 120.0 . .
C41A C40A C39A 120.0 . .
C40A C41A C42A 120.0 . .
C41A C42A C37A 120.0 . .
C38B C37B C42B 120.0 . .
C38B C37B Se8 125.1(11) . .
C42B C37B Se8 114.9(11) . .
C39B C38B C37B 120.0 . .
C40B C39B C38B 120.0 . .
C39B C40B C41B 120.0 . .
C40B C41B C42B 120.0 . .
C41B C42B C37B 120.0 . .
C48 C43 C44 118.4(6) . .
C48 C43 Se9 122.7(5) . .
C44 C43 Se9 118.9(5) . .
C45 C44 C43 119.2(7) . .
C46 C45 C44 121.9(7) . .
C45 C46 C47 119.0(7) . .
C46 C47 C48 120.6(7) . .
C43 C48 C47 120.9(6) . .
O2 C49 C50 106.9(6) . .
C51 C50 C49 105.6(7) . .
C52 C51 C50 105.5(7) . .
O2 C52 C51 105.1(6) . .
O3 C53 C54 105.0(6) . .
C55 C54 C53 105.1(6) . .
C56 C55 C54 104.6(6) . .
O3 C56 C55 105.5(6) . .
O4 C57 C58 103.0(7) . .
C59 C58 C57 105.3(7) . .
C58 C59 C60 103.4(8) . .
O4 C60 C59 104.6(8) . .
O5 C61 C62 107.0(6) . .
C63 C62 C61 103.2(8) . .
C64 C63 C62 112.3(10) . .
C63 C64 O5 106.6(8) . .
C604 O6 C601 100.5(12) . .
C602 C601 O6 96.6(13) . .
C603 C602 C601 114.5(17) . .
C602 C603 C604 104.1(16) . .
O6 C604 C603 111.6(15) . .
C704 O7 C701 110.7(12) . .
O7 C701 C702 108.4(12) . .
C701 C702 C703 98.6(13) . .
C702 C703 C704 101.2(11) . .
O7 C704 C703 104.8(12) . .
C804 O8 C801 122(2) . .
O8 C801 C802 97.1(18) . .
C803 C802 C801 102.2(19) . .
C802 C803 C804 99.1(18) . .
O8 C804 C803 96.7(19) . .

loop_
_geom_bond_atom_site_label_1
_geom_bond_atom_site_label_2
_geom_bond_distance
_geom_bond_site_symmetry_2
Ce1 O2 2.520(5) .
Ce1 Se4 2.9347(7) .
Ce1 Se3 3.0194(8) .
Ce1 Se5 3.0267(7) .
Ce1 Se1 3.0448(7) .
Ce1 Se2 3.1328(7) .
Ce1 Se6 3.1446(8) .
Ce2 O1 2.314(4) .
Ce2 O3 2.515(4) .
Ce2 Se1 3.0715(7) .
Ce2 Se7 3.0735(7) .
Ce2 Se8 3.0883(7) .
Ce2 Se2 3.1271(7) .
Ce2 Se1 3.1520(7) 3_565
Ce2 Se6 3.3937(7) .
Ce2 Ce3 3.8768(6) .
Ce2 Ce4 3.8871(6) .
Ce3 O1 2.229(4) .
Ce3 O4 2.541(4) .
Ce3 Se1 3.0519(7) 3_565
Ce3 Se7 3.0541(7) .
Ce3 Se6 3.0668(7) 3_565
Ce3 Se9 3.1181(8) .
Ce3 Se5 3.1414(8) 3_565
Ce3 Ce4 3.9559(6) .
Ce4 O1 2.242(4) .
Ce4 O5 2.485(4) .
Ce4 Se8 2.9859(7) 3_565
Ce4 Se9 3.0382(8) .
Ce4 Se1 3.0388(7) .
Ce4 Se2 3.0454(7) .
Ce4 Se3 3.2024(8) .
Se1 Ce3 3.0519(7) 3_565
Se1 Ce2 3.1521(7) 3_565
Se2 C1 1.921(5) .
Se3 C7 1.917(7) .
Se4 C13 1.916(7) .
Se5 C19 1.926(6) .
Se5 Ce3 3.1412(8) 3_565
Se6 C25 1.935(7) .
Se6 Ce3 3.0669(7) 3_565
Se7 C31 1.909(7) .
Se8 C37A 1.891(5) .
Se8 C37B 1.993(14) .
Se8 Ce4 2.9859(7) 3_565
Se9 C43 1.933(7) .
O2 C49 1.444(8) .
O2 C52 1.465(8) .
O3 C56 1.449(8) .
O3 C53 1.456(8) .
O4 C57 1.445(9) .
O4 C60 1.455(9) .
O5 C64 1.443(8) .
O5 C61 1.461(8) .
C1 C6 1.391(9) .
C1 C2 1.395(9) .
C2 C3 1.387(9) .
C3 C4 1.386(10) .
C4 C5 1.379(10) .
C5 C6 1.385(9) .
C7 C12 1.397(10) .
C7 C8 1.404(10) .
C8 C9 1.372(10) .
C9 C10 1.381(11) .
C10 C11 1.368(11) .
C11 C12 1.385(10) .
C13 C14 1.376(9) .
C13 C18 1.392(10) .
C14 C15 1.373(11) .
C15 C16 1.333(12) .
C16 C17 1.376(11) .
C17 C18 1.364(11) .
C19 C24 1.391(10) .
C19 C20 1.399(10) .
C20 C21 1.391(10) .
C21 C22 1.385(12) .
C22 C23 1.355(11) .
C23 C24 1.404(10) .
C25 C26 1.368(10) .
C25 C30 1.415(12) .
C26 C27 1.379(11) .
C27 C28 1.390(15) .
C28 C29 1.384(16) .
C29 C30 1.366(13) .
C31 C32 1.392(9) .
C31 C36 1.406(9) .
C32 C33 1.377(10) .
C33 C34 1.355(11) .
C34 C35 1.393(12) .
C35 C36 1.370(11) .
C37A C38A 1.3900 .
C37A C42A 1.3900 .
C38A C39A 1.3900 .
C39A C40A 1.3900 .
C40A C41A 1.3900 .
C41A C42A 1.3900 .
C37B C38B 1.3900 .
C37B C42B 1.3900 .
C38B C39B 1.3900 .
C39B C40B 1.3900 .
C40B C41B 1.3900 .
C41B C42B 1.3900 .
C43 C48 1.375(10) .
C43 C44 1.403(9) .
C44 C45 1.388(11) .
C45 C46 1.359(11) .
C46 C47 1.370(10) .
C47 C48 1.387(10) .
C49 C50 1.516(11) .
C50 C51 1.487(11) .
C51 C52 1.480(11) .
C53 C54 1.537(10) .
C54 C55 1.521(12) .
C55 C56 1.501(10) .
C57 C58 1.534(12) .
C58 C59 1.458(14) .
C59 C60 1.467(12) .
C61 C62 1.487(12) .
C62 C63 1.478(15) .
C63 C64 1.368(13) .
O6 C604 1.412(19) .
O6 C601 1.60(2) .
C601 C602 1.44(2) .
C602 C603 1.25(2) .
C603 C604 1.44(2) .
O7 C704 1.355(14) .
O7 C701 1.427(16) .
C701 C702 1.475(18) .
C702 C703 1.53(2) .
C703 C704 1.61(2) .
O8 C804 1.38(2) .
O8 C801 1.41(2) .
C801 C802 1.54(2) .
C802 C803 1.54(3) .
C803 C804 1.57(3) .

loop_
_geom_torsion_atom_site_label_1
_geom_torsion_atom_site_label_2
_geom_torsion_atom_site_label_3
_geom_torsion_atom_site_label_4
_geom_torsion
_geom_torsion_site_symmetry_1
_geom_torsion_site_symmetry_4
O3 Ce2 Ce3 O1 -106.4(2) . .
Se1 Ce2 Ce3 O1 46.40(17) . .
Se7 Ce2 Ce3 O1 -116.23(17) . .
Se8 Ce2 Ce3 O1 162.96(17) . .
Se2 Ce2 Ce3 O1 -22.63(17) . .
Se1 Ce2 Ce3 O1 125.76(17) 3_565 .
Se6 Ce2 Ce3 O1 57.73(17) . .
Ce4 Ce2 Ce3 O1 7.16(17) . .
O1 Ce2 Ce3 O4 91.8(2) . .
O3 Ce2 Ce3 O4 -14.6(2) . .
Se1 Ce2 Ce3 O4 138.20(17) . .
Se7 Ce2 Ce3 O4 -24.43(17) . .
Se8 Ce2 Ce3 O4 -105.23(17) . .
Se2 Ce2 Ce3 O4 69.17(17) . .
Se1 Ce2 Ce3 O4 -142.44(17) 3_565 .
Se6 Ce2 Ce3 O4 149.53(17) . .
Ce4 Ce2 Ce3 O4 98.96(17) . .
O1 Ce2 Ce3 Se1 -125.76(17) . 3_565
O3 Ce2 Ce3 Se1 127.88(13) . 3_565
Se1 Ce2 Ce3 Se1 -79.36(2) . 3_565
Se7 Ce2 Ce3 Se1 118.01(2) . 3_565
Se8 Ce2 Ce3 Se1 37.207(19) . 3_565
Se2 Ce2 Ce3 Se1 -148.39(2) . 3_565
Se6 Ce2 Ce3 Se1 -68.03(4) . 3_565
Ce4 Ce2 Ce3 Se1 -118.601(16) . 3_565
O1 Ce2 Ce3 Se7 116.23(17) . .
O3 Ce2 Ce3 Se7 9.87(13) . .
Se1 Ce2 Ce3 Se7 162.63(2) . .
Se8 Ce2 Ce3 Se7 -80.81(2) . .
Se2 Ce2 Ce3 Se7 93.60(2) . .
Se1 Ce2 Ce3 Se7 -118.01(2) 3_565 .
Se6 Ce2 Ce3 Se7 173.96(4) . .
Ce4 Ce2 Ce3 Se7 123.386(19) . .
O1 Ce2 Ce3 Se6 -92.04(17) . 3_565
O3 Ce2 Ce3 Se6 161.59(13) . 3_565
Se1 Ce2 Ce3 Se6 -45.65(2) . 3_565
Se7 Ce2 Ce3 Se6 151.73(2) . 3_565
Se8 Ce2 Ce3 Se6 70.92(2) . 3_565
Se2 Ce2 Ce3 Se6 -114.67(2) . 3_565
Se1 Ce2 Ce3 Se6 33.71(2) 3_565 3_565
Se6 Ce2 Ce3 Se6 -34.31(5) . 3_565
Ce4 Ce2 Ce3 Se6 -84.888(17) . 3_565
O1 Ce2 Ce3 Se9 2.10(17) . .
O3 Ce2 Ce3 Se9 -104.26(13) . .
Se1 Ce2 Ce3 Se9 48.50(2) . .
Se7 Ce2 Ce3 Se9 -114.13(2) . .
Se8 Ce2 Ce3 Se9 165.069(19) . .
Se2 Ce2 Ce3 Se9 -20.53(2) . .
Se1 Ce2 Ce3 Se9 127.86(2) 3_565 .
Se6 Ce2 Ce3 Se9 59.84(4) . .
Ce4 Ce2 Ce3 Se9 9.261(15) . .
O1 Ce2 Ce3 Se5 -178.35(17) . 3_565
O3 Ce2 Ce3 Se5 75.28(13) . 3_565
Se1 Ce2 Ce3 Se5 -131.959(19) . 3_565
Se7 Ce2 Ce3 Se5 65.42(2) . 3_565
Se8 Ce2 Ce3 Se5 -15.39(2) . 3_565
Se2 Ce2 Ce3 Se5 159.015(17) . 3_565
Se1 Ce2 Ce3 Se5 -52.597(19) 3_565 3_565
Se6 Ce2 Ce3 Se5 -120.62(4) . 3_565
Ce4 Ce2 Ce3 Se5 -171.198(16) . 3_565
O1 Ce2 Ce3 Ce4 -7.16(17) . .
O3 Ce2 Ce3 Ce4 -113.52(13) . .
Se1 Ce2 Ce3 Ce4 39.239(13) . .
Se7 Ce2 Ce3 Ce4 -123.386(19) . .
Se8 Ce2 Ce3 Ce4 155.808(15) . .
Se2 Ce2 Ce3 Ce4 -29.787(13) . .
Se1 Ce2 Ce3 Ce4 118.601(16) 3_565 .
Se6 Ce2 Ce3 Ce4 50.58(3) . .
O3 Ce2 Ce4 O1 112.0(2) . .
Se1 Ce2 Ce4 O1 -131.85(17) . .
Se7 Ce2 Ce4 O1 33.12(17) . .
Se8 Ce2 Ce4 O1 -71.76(17) . .
Se2 Ce2 Ce4 O1 133.57(17) . .
Se1 Ce2 Ce4 O1 -49.53(17) 3_565 .
Se6 Ce2 Ce4 O1 -166.77(17) . .
Ce3 Ce2 Ce4 O1 -7.13(17) . .
O1 Ce2 Ce4 O5 -97.0(2) . .
O3 Ce2 Ce4 O5 15.0(2) . .
Se1 Ce2 Ce4 O5 131.14(16) . .
Se7 Ce2 Ce4 O5 -63.89(16) . .
Se8 Ce2 Ce4 O5 -168.77(17) . .
Se2 Ce2 Ce4 O5 36.56(16) . .
Se1 Ce2 Ce4 O5 -146.54(16) 3_565 .
Se6 Ce2 Ce4 O5 96.22(16) . .
Ce3 Ce2 Ce4 O5 -104.13(16) . .
O1 Ce2 Ce4 Se8 88.99(17) . 3_565
O3 Ce2 Ce4 Se8 -158.98(13) . 3_565
Se1 Ce2 Ce4 Se8 -42.86(2) . 3_565
Se7 Ce2 Ce4 Se8 122.10(2) . 3_565
Se8 Ce2 Ce4 Se8 17.22(5) . 3_565
Se2 Ce2 Ce4 Se8 -137.45(2) . 3_565
Se1 Ce2 Ce4 Se8 39.46(2) 3_565 3_565
Se6 Ce2 Ce4 Se8 -77.79(2) . 3_565
Ce3 Ce2 Ce4 Se8 81.862(17) . 3_565
O1 Ce2 Ce4 Se9 -2.46(17) . .
O3 Ce2 Ce4 Se9 109.56(13) . .
Se1 Ce2 Ce4 Se9 -134.31(2) . .
Se7 Ce2 Ce4 Se9 30.65(2) . .
Se8 Ce2 Ce4 Se9 -74.23(4) . .
Se2 Ce2 Ce4 Se9 131.10(2) . .
Se1 Ce2 Ce4 Se9 -52.00(2) 3_565 .
Se6 Ce2 Ce4 Se9 -169.238(18) . .
Ce3 Ce2 Ce4 Se9 -9.590(16) . .
O1 Ce2 Ce4 Se1 131.85(17) . .
O3 Ce2 Ce4 Se1 -116.13(13) . .
Se7 Ce2 Ce4 Se1 164.96(2) . .
Se8 Ce2 Ce4 Se1 60.08(4) . .
Se2 Ce2 Ce4 Se1 -94.59(2) . .
Se1 Ce2 Ce4 Se1 82.31(2) 3_565 .
Se6 Ce2 Ce4 Se1 -34.927(18) . .
Ce3 Ce2 Ce4 Se1 124.721(17) . .
O1 Ce2 Ce4 Se2 -133.57(17) . .
O3 Ce2 Ce4 Se2 -21.54(13) . .
Se1 Ce2 Ce4 Se2 94.59(2) . .
Se7 Ce2 Ce4 Se2 -100.45(2) . .
Se8 Ce2 Ce4 Se2 154.67(4) . .
Se1 Ce2 Ce4 Se2 176.90(2) 3_565 .
Se6 Ce2 Ce4 Se2 59.660(19) . .
Ce3 Ce2 Ce4 Se2 -140.692(17) . .
O1 Ce2 Ce4 Se3 169.15(17) . .
O3 Ce2 Ce4 Se3 -78.82(13) . .
Se1 Ce2 Ce4 Se3 37.303(19) . .
Se7 Ce2 Ce4 Se3 -157.734(19) . .
Se8 Ce2 Ce4 Se3 97.39(4) . .
Se2 Ce2 Ce4 Se3 -57.28(2) . .
Se1 Ce2 Ce4 Se3 119.617(18) 3_565 .
Se6 Ce2 Ce4 Se3 2.376(19) . .
Ce3 Ce2 Ce4 Se3 162.024(16) . .
O1 Ce2 Ce4 Ce3 7.13(17) . .
O3 Ce2 Ce4 Ce3 119.15(13) . .
Se1 Ce2 Ce4 Ce3 -124.721(17) . .
Se7 Ce2 Ce4 Ce3 40.243(15) . .
Se8 Ce2 Ce4 Ce3 -64.64(4) . .
Se2 Ce2 Ce4 Ce3 140.692(17) . .
Se1 Ce2 Ce4 Ce3 -42.407(12) 3_565 .
Se6 Ce2 Ce4 Ce3 -159.648(14) . .
O4 Ce3 Ce4 O1 -123.9(2) . .
Se1 Ce3 Ce4 O1 52.3(2) 3_565 .
Se7 Ce3 Ce4 O1 -32.4(2) . .
Se6 Ce3 Ce4 O1 116.3(2) 3_565 .
Se9 Ce3 Ce4 O1 -160.2(2) . .
Se5 Ce3 Ce4 O1 45.6(2) 3_565 .
Ce2 Ce3 Ce4 O1 8.1(2) . .
O1 Ce3 Ce4 O5 117.0(2) . .
O4 Ce3 Ce4 O5 -6.91(18) . .
Se1 Ce3 Ce4 O5 169.26(12) 3_565 .
Se7 Ce3 Ce4 O5 84.61(12) . .
Se6 Ce3 Ce4 O5 -126.69(12) 3_565 .
Se9 Ce3 Ce4 O5 -43.20(12) . .
Se5 Ce3 Ce4 O5 162.60(14) 3_565 .
Ce2 Ce3 Ce4 O5 125.11(12) . .
O1 Ce3 Ce4 Se8 -115.8(2) . 3_565
O4 Ce3 Ce4 Se8 120.28(13) . 3_565
Se1 Ce3 Ce4 Se8 -63.552(18) 3_565 3_565
Se7 Ce3 Ce4 Se8 -148.203(18) . 3_565
Se6 Ce3 Ce4 Se8 0.495(19) 3_565 3_565
Se9 Ce3 Ce4 Se8 83.98(2) . 3_565
Se5 Ce3 Ce4 Se8 -70.21(7) 3_565 3_565
Ce2 Ce3 Ce4 Se8 -107.704(15) . 3_565
O1 Ce3 Ce4 Se9 160.2(2) . .
O4 Ce3 Ce4 Se9 36.29(13) . .
Se1 Ce3 Ce4 Se9 -147.54(2) 3_565 .
Se7 Ce3 Ce4 Se9 127.81(2) . .
Se6 Ce3 Ce4 Se9 -83.49(2) 3_565 .
Se5 Ce3 Ce4 Se9 -154.19(7) 3_565 .
Ce2 Ce3 Ce4 Se9 168.312(19) . .
O1 Ce3 Ce4 Se1 -47.8(2) . .
O4 Ce3 Ce4 Se1 -171.70(13) . .
Se1 Ce3 Ce4 Se1 4.46(2) 3_565 .
Se7 Ce3 Ce4 Se1 -80.187(19) . .
Se6 Ce3 Ce4 Se1 68.511(19) 3_565 .
Se9 Ce3 Ce4 Se1 152.00(2) . .
Se5 Ce3 Ce4 Se1 -2.19(7) 3_565 .
Ce2 Ce3 Ce4 Se1 -39.687(13) . .
O1 Ce3 Ce4 Se2 22.5(2) . .
O4 Ce3 Ce4 Se2 -101.37(13) . .
Se1 Ce3 Ce4 Se2 74.796(19) 3_565 .
Se7 Ce3 Ce4 Se2 -9.855(19) . .
Se6 Ce3 Ce4 Se2 138.843(19) 3_565 .
Se9 Ce3 Ce4 Se2 -137.67(2) . .
Se5 Ce3 Ce4 Se2 68.14(7) 3_565 .
Ce2 Ce3 Ce4 Se2 30.644(14) . .
O1 Ce3 Ce4 Se3 -72.6(2) . .
O4 Ce3 Ce4 Se3 163.49(14) . .
Se1 Ce3 Ce4 Se3 -20.35(5) 3_565 .
Se7 Ce3 Ce4 Se3 -105.00(5) . .
Se6 Ce3 Ce4 Se3 43.70(5) 3_565 .
Se9 Ce3 Ce4 Se3 127.19(5) . .
Se5 Ce3 Ce4 Se3 -27.00(9) 3_565 .
Ce2 Ce3 Ce4 Se3 -64.50(5) . .
O1 Ce3 Ce4 Ce2 -8.1(2) . .
O4 Ce3 Ce4 Ce2 -132.02(13) . .
Se1 Ce3 Ce4 Ce2 44.152(13) 3_565 .
Se7 Ce3 Ce4 Ce2 -40.500(14) . .
Se6 Ce3 Ce4 Ce2 108.198(15) 3_565 .
Se9 Ce3 Ce4 Ce2 -168.312(19) . .
Se5 Ce3 Ce4 Ce2 37.50(7) 3_565 .
O1 Ce4 Se1 Ce1 125.52(10) . .
O5 Ce4 Se1 Ce1 -11.18(18) . .
Se8 Ce4 Se1 Ce1 -123.52(2) 3_565 .
Se9 Ce4 Se1 Ce1 178.08(2) . .
Se2 Ce4 Se1 Ce1 44.831(17) . .
Se3 Ce4 Se1 Ce1 -41.755(17) . .
Ce2 Ce4 Se1 Ce1 101.383(18) . .
Ce3 Ce4 Se1 Ce1 146.411(14) . .
O1 Ce4 Se1 Ce3 -67.0(2) . 3_565
O5 Ce4 Se1 Ce3 156.3(3) . 3_565
Se8 Ce4 Se1 Ce3 43.9(2) 3_565 3_565
Se9 Ce4 Se1 Ce3 -14.5(2) . 3_565
Se2 Ce4 Se1 Ce3 -147.7(2) . 3_565
Se3 Ce4 Se1 Ce3 125.7(2) . 3_565
Ce2 Ce4 Se1 Ce3 -91.2(2) . 3_565
Ce3 Ce4 Se1 Ce3 -46.2(2) . 3_565
O1 Ce4 Se1 Ce2 24.14(10) . .
O5 Ce4 Se1 Ce2 -112.56(18) . .
Se8 Ce4 Se1 Ce2 135.10(2) 3_565 .
Se9 Ce4 Se1 Ce2 76.70(3) . .
Se2 Ce4 Se1 Ce2 -56.552(16) . .
Se3 Ce4 Se1 Ce2 -143.138(18) . .
Ce3 Ce4 Se1 Ce2 45.027(13) . .
O1 Ce4 Se1 Ce2 -70.09(10) . 3_565
O5 Ce4 Se1 Ce2 153.22(18) . 3_565
Se8 Ce4 Se1 Ce2 40.875(18) 3_565 3_565
Se9 Ce4 Se1 Ce2 -17.52(3) . 3_565
Se2 Ce4 Se1 Ce2 -150.78(2) . 3_565
Se3 Ce4 Se1 Ce2 122.639(19) . 3_565
Ce2 Ce4 Se1 Ce2 -94.223(18) . 3_565
Ce3 Ce4 Se1 Ce2 -49.195(15) . 3_565
O2 Ce1 Se1 Ce4 85.67(18) . .
Se4 Ce1 Se1 Ce4 -74.12(3) . .
Se3 Ce1 Se1 Ce4 44.126(18) . .
Se5 Ce1 Se1 Ce4 142.30(2) . .
Se2 Ce1 Se1 Ce4 -43.699(16) . .
Se6 Ce1 Se1 Ce4 -131.03(2) . .
O2 Ce1 Se1 Ce3 -92.98(18) . 3_565
Se4 Ce1 Se1 Ce3 107.23(3) . 3_565
Se3 Ce1 Se1 Ce3 -134.53(2) . 3_565
Se5 Ce1 Se1 Ce3 -36.350(18) . 3_565
Se2 Ce1 Se1 Ce3 137.65(2) . 3_565
Se6 Ce1 Se1 Ce3 50.317(17) . 3_565
O2 Ce1 Se1 Ce2 165.10(18) . .
Se4 Ce1 Se1 Ce2 5.31(4) . .
Se3 Ce1 Se1 Ce2 123.56(2) . .
Se5 Ce1 Se1 Ce2 -138.26(2) . .
Se2 Ce1 Se1 Ce2 35.737(18) . .
Se6 Ce1 Se1 Ce2 -51.595(17) . .
O2 Ce1 Se1 Ce2 -36.2(2) . 3_565
Se4 Ce1 Se1 Ce2 163.97(6) . 3_565
Se3 Ce1 Se1 Ce2 -77.78(7) . 3_565
Se5 Ce1 Se1 Ce2 20.40(7) . 3_565
Se2 Ce1 Se1 Ce2 -165.61(7) . 3_565
Se6 Ce1 Se1 Ce2 107.06(7) . 3_565
O1 Ce2 Se1 Ce4 -23.54(10) . .
O3 Ce2 Se1 Ce4 105.88(13) . .
Se7 Ce2 Se1 Ce4 -24.56(3) . .
Se8 Ce2 Se1 Ce4 -155.478(18) . .
Se2 Ce2 Se1 Ce4 55.142(16) . .
Se1 Ce2 Se1 Ce4 -95.584(18) 3_565 .
Se6 Ce2 Se1 Ce4 139.48(2) . .
Ce3 Ce2 Se1 Ce4 -46.282(14) . .
O1 Ce2 Se1 Ce1 -114.57(10) . .
O3 Ce2 Se1 Ce1 14.85(13) . .
Se7 Ce2 Se1 Ce1 -115.58(3) . .
Se8 Ce2 Se1 Ce1 113.50(2) . .
Se2 Ce2 Se1 Ce1 -35.884(18) . .
Se1 Ce2 Se1 Ce1 173.39(2) 3_565 .
Se6 Ce2 Se1 Ce1 48.455(18) . .
Ce3 Ce2 Se1 Ce1 -137.308(15) . .
Ce4 Ce2 Se1 Ce1 -91.026(19) . .
O1 Ce2 Se1 Ce3 150.15(10) . 3_565
O3 Ce2 Se1 Ce3 -80.44(13) . 3_565
Se7 Ce2 Se1 Ce3 149.13(3) . 3_565
Se8 Ce2 Se1 Ce3 18.21(2) . 3_565
Se2 Ce2 Se1 Ce3 -131.17(2) . 3_565
Se1 Ce2 Se1 Ce3 78.103(18) 3_565 3_565
Se6 Ce2 Se1 Ce3 -46.831(18) . 3_565
Ce3 Ce2 Se1 Ce3 127.405(15) . 3_565
Ce4 Ce2 Se1 Ce3 173.69(2) . 3_565
O1 Ce2 Se1 Ce2 72.04(10) . 3_565
O3 Ce2 Se1 Ce2 -158.54(13) . 3_565
Se7 Ce2 Se1 Ce2 71.02(3) . 3_565
Se8 Ce2 Se1 Ce2 -59.89(2) . 3_565
Se2 Ce2 Se1 Ce2 150.72(2) . 3_565
Se1 Ce2 Se1 Ce2 0.0 3_565 3_565
Se6 Ce2 Se1 Ce2 -124.94(2) . 3_565
Ce3 Ce2 Se1 Ce2 49.301(13) . 3_565
Ce4 Ce2 Se1 Ce2 95.583(18) . 3_565
O1 Ce4 Se2 C1 92.6(2) . .
O5 Ce4 Se2 C1 -38.4(2) . .
Se8 Ce4 Se2 C1 -173.0(2) 3_565 .
Se9 Ce4 Se2 C1 35.7(2) . .
Se1 Ce4 Se2 C1 171.2(2) . .
Se3 Ce4 Se2 C1 -116.7(2) . .
Ce2 Ce4 Se2 C1 115.9(2) . .
Ce3 Ce4 Se2 C1 82.1(2) . .
O1 Ce4 Se2 Ce2 -23.27(10) . .
O5 Ce4 Se2 Ce2 -154.24(11) . .
Se8 Ce4 Se2 Ce2 71.12(3) 3_565 .
Se9 Ce4 Se2 Ce2 -80.22(3) . .
Se1 Ce4 Se2 Ce2 55.320(16) . .
Se3 Ce4 Se2 Ce2 127.438(18) . .
Ce3 Ce4 Se2 Ce2 -33.815(14) . .
O1 Ce4 Se2 Ce1 -121.77(10) . .
O5 Ce4 Se2 Ce1 107.26(11) . .
Se8 Ce4 Se2 Ce1 -27.38(3) 3_565 .
Se9 Ce4 Se2 Ce1 -178.73(2) . .
Se1 Ce4 Se2 Ce1 -43.183(17) . .
Se3 Ce4 Se2 Ce1 28.935(18) . .
Ce2 Ce4 Se2 Ce1 -98.503(19) . .
Ce3 Ce4 Se2 Ce1 -132.318(15) . .
O1 Ce2 Se2 C1 -93.7(2) . .
O3 Ce2 Se2 C1 45.6(2) . .
Se1 Ce2 Se2 C1 -171.7(2) . .
Se7 Ce2 Se2 C1 -30.3(2) . .
Se8 Ce2 Se2 C1 86.7(2) . .
Se1 Ce2 Se2 C1 -121.4(2) 3_565 .
Se6 Ce2 Se2 C1 125.0(2) . .
Ce3 Ce2 Se2 C1 -81.9(2) . .
Ce4 Ce2 Se2 C1 -116.5(2) . .
O1 Ce2 Se2 Ce4 22.80(9) . .
O3 Ce2 Se2 Ce4 162.07(11) . .
Se1 Ce2 Se2 Ce4 -55.242(15) . .
Se7 Ce2 Se2 Ce4 86.212(18) . .
Se8 Ce2 Se2 Ce4 -156.79(3) . .
Se1 Ce2 Se2 Ce4 -4.90(3) 3_565 .
Se6 Ce2 Se2 Ce4 -118.495(17) . .
Ce3 Ce2 Se2 Ce4 34.632(15) . .
O1 Ce2 Se2 Ce1 112.38(10) . .
O3 Ce2 Se2 Ce1 -108.36(11) . .
Se1 Ce2 Se2 Ce1 34.335(17) . .
Se7 Ce2 Se2 Ce1 175.789(17) . .
Se8 Ce2 Se2 Ce1 -67.21(4) . .
Se1 Ce2 Se2 Ce1 84.67(3) 3_565 .
Se6 Ce2 Se2 Ce1 -28.919(16) . .
Ce3 Ce2 Se2 Ce1 124.209(15) . .
Ce4 Ce2 Se2 Ce1 89.577(18) . .
O2 Ce1 Se2 C1 36.4(3) . .
Se4 Ce1 Se2 C1 -24.7(3) . .
Se3 Ce1 Se2 C1 104.6(3) . .
Se5 Ce1 Se2 C1 -170.8(3) . .
Se1 Ce1 Se2 C1 178.8(3) . .
Se6 Ce1 Se2 C1 -115.7(3) . .
O2 Ce1 Se2 Ce4 -98.89(14) . .
Se4 Ce1 Se2 Ce4 -160.00(2) . .
Se3 Ce1 Se2 Ce4 -30.729(18) . .
Se5 Ce1 Se2 Ce4 53.87(4) . .
Se1 Ce1 Se2 Ce4 43.509(17) . .
Se6 Ce1 Se2 Ce4 109.06(2) . .
O2 Ce1 Se2 Ce2 -177.01(14) . .
Se4 Ce1 Se2 Ce2 121.88(2) . .
Se3 Ce1 Se2 Ce2 -108.85(2) . .
Se5 Ce1 Se2 Ce2 -24.25(4) . .
Se1 Ce1 Se2 Ce2 -34.610(17) . .
Se6 Ce1 Se2 Ce2 30.942(17) . .
O2 Ce1 Se3 C7 50.7(2) . .
Se4 Ce1 Se3 C7 -23.8(2) . .
Se5 Ce1 Se3 C7 131.4(2) . .
Se1 Ce1 Se3 C7 -153.4(2) . .
Se2 Ce1 Se3 C7 -83.0(2) . .
Se6 Ce1 Se3 C7 -147.2(2) . .
O2 Ce1 Se3 Ce4 162.78(10) . .
Se4 Ce1 Se3 Ce4 88.32(3) . .
Se5 Ce1 Se3 Ce4 -116.514(19) . .
Se1 Ce1 Se3 Ce4 -41.273(16) . .
Se2 Ce1 Se3 Ce4 29.065(17) . .
Se6 Ce1 Se3 Ce4 -35.11(3) . .
O1 Ce4 Se3 C7 124.4(3) . .
O5 Ce4 Se3 C7 -17.1(2) . .
Se8 Ce4 Se3 C7 -143.6(2) 3_565 .
Se9 Ce4 Se3 C7 -77.1(2) . .
Se1 Ce4 Se3 C7 144.9(2) . .
Se2 Ce4 Se3 C7 72.7(2) . .
Ce2 Ce4 Se3 C7 114.9(2) . .
Ce3 Ce4 Se3 C7 171.4(2) . .
O1 Ce4 Se3 Ce1 21.56(15) . .
O5 Ce4 Se3 Ce1 -119.89(11) . .
Se8 Ce4 Se3 Ce1 113.61(2) 3_565 .
Se9 Ce4 Se3 Ce1 -179.86(3) . .
Se1 Ce4 Se3 Ce1 42.107(17) . .
Se2 Ce4 Se3 Ce1 -30.123(17) . .
Ce2 Ce4 Se3 Ce1 12.088(19) . .
Ce3 Ce4 Se3 Ce1 68.58(5) . .
O2 Ce1 Se4 C13 44.9(3) . .
Se3 Ce1 Se4 C13 117.2(2) . .
Se5 Ce1 Se4 C13 -25.0(2) . .
Se1 Ce1 Se4 C13 -147.2(2) . .
Se2 Ce1 Se4 C13 -177.5(2) . .
Se6 Ce1 Se4 C13 -98.7(2) . .
O2 Ce1 Se5 C19 -69.5(2) . .
Se4 Ce1 Se5 C19 1.0(2) . .
Se3 Ce1 Se5 C19 -147.8(2) . .
Se1 Ce1 Se5 C19 141.2(2) . .
Se2 Ce1 Se5 C19 131.3(2) . .
Se6 Ce1 Se5 C19 76.8(2) . .
O2 Ce1 Se5 Ce3 -175.50(11) . 3_565
Se4 Ce1 Se5 Ce3 -105.06(3) . 3_565
Se3 Ce1 Se5 Ce3 106.13(2) . 3_565
Se1 Ce1 Se5 Ce3 35.123(17) . 3_565
Se2 Ce1 Se5 Ce3 25.21(4) . 3_565
Se6 Ce1 Se5 Ce3 -29.232(18) . 3_565
O2 Ce1 Se6 C25 -27.4(3) . .
Se4 Ce1 Se6 C25 47.0(2) . .
Se3 Ce1 Se6 C25 -177.8(2) . .
Se5 Ce1 Se6 C25 -91.4(2) . .
Se1 Ce1 Se6 C25 -171.3(2) . .
Se2 Ce1 Se6 C25 116.7(2) . .
O2 Ce1 Se6 Ce3 93.96(16) . 3_565
Se4 Ce1 Se6 Ce3 168.36(2) . 3_565
Se3 Ce1 Se6 Ce3 -56.48(3) . 3_565
Se5 Ce1 Se6 Ce3 30.004(18) . 3_565
Se1 Ce1 Se6 Ce3 -49.901(16) . 3_565
Se2 Ce1 Se6 Ce3 -121.924(19) . 3_565
O2 Ce1 Se6 Ce2 -172.09(16) . .
Se4 Ce1 Se6 Ce2 -97.692(19) . .
Se3 Ce1 Se6 Ce2 37.47(3) . .
Se5 Ce1 Se6 Ce2 123.952(18) . .
Se1 Ce1 Se6 Ce2 44.048(15) . .
Se2 Ce1 Se6 Ce2 -27.976(15) . .
O1 Ce2 Se6 C25 -158.0(3) . .
O3 Ce2 Se6 C25 -25.4(3) . .
Se1 Ce2 Se6 C25 -179.6(3) . .
Se7 Ce2 Se6 C25 -24.0(3) . .
Se8 Ce2 Se6 C25 56.9(3) . .
Se2 Ce2 Se6 C25 -105.9(3) . .
Se1 Ce2 Se6 C25 114.5(3) 3_565 .
Ce3 Ce2 Se6 C25 167.3(3) . .
Ce4 Ce2 Se6 C25 -149.1(3) . .
O1 Ce2 Se6 Ce3 67.15(12) . 3_565
O3 Ce2 Se6 Ce3 -160.21(10) . 3_565
Se1 Ce2 Se6 Ce3 45.559(17) . 3_565
Se7 Ce2 Se6 Ce3 -158.80(4) . 3_565
Se8 Ce2 Se6 Ce3 -77.926(19) . 3_565
Se2 Ce2 Se6 Ce3 119.31(2) . 3_565
Se1 Ce2 Se6 Ce3 -20.30(2) 3_565 3_565
Ce3 Ce2 Se6 Ce3 32.48(4) . 3_565
Ce4 Ce2 Se6 Ce3 76.044(17) . 3_565
O1 Ce2 Se6 Ce1 -23.67(12) . .
O3 Ce2 Se6 Ce1 108.97(10) . .
Se1 Ce2 Se6 Ce1 -45.267(17) . .
Se7 Ce2 Se6 Ce1 110.37(5) . .
Se8 Ce2 Se6 Ce1 -168.752(17) . .
Se2 Ce2 Se6 Ce1 28.489(15) . .
Se1 Ce2 Se6 Ce1 -111.124(19) 3_565 .
Ce3 Ce2 Se6 Ce1 -58.35(4) . .
Ce4 Ce2 Se6 Ce1 -14.782(16) . .
O1 Ce3 Se7 C31 139.6(2) . .
O4 Ce3 Se7 C31 -86.9(2) . .
Se1 Ce3 Se7 C31 64.4(2) 3_565 .
Se6 Ce3 Se7 C31 51.4(2) 3_565 .
Se9 Ce3 Se7 C31 -161.4(2) . .
Se5 Ce3 Se7 C31 -11.4(2) 3_565 .
Ce2 Ce3 Se7 C31 109.1(2) . .
Ce4 Ce3 Se7 C31 155.1(2) . .
O1 Ce3 Se7 Ce2 30.58(10) . .
O4 Ce3 Se7 Ce2 164.05(11) . .
Se1 Ce3 Se7 Ce2 -44.702(16) 3_565 .
Se6 Ce3 Se7 Ce2 -57.65(4) 3_565 .
Se9 Ce3 Se7 Ce2 89.52(2) . .
Se5 Ce3 Se7 Ce2 -120.442(19) 3_565 .
Ce4 Ce3 Se7 Ce2 46.076(14) . .
O1 Ce2 Se7 C31 -147.6(2) . .
O3 Ce2 Se7 C31 69.8(2) . .
Se1 Ce2 Se7 C31 -146.5(2) . .
Se8 Ce2 Se7 C31 -10.2(2) . .
Se2 Ce2 Se7 C31 144.8(2) . .
Se1 Ce2 Se7 C31 -74.8(2) 3_565 .
Se6 Ce2 Se7 C31 68.5(2) . .
Ce3 Ce2 Se7 C31 -118.0(2) . .
Ce4 Ce2 Se7 C31 -165.2(2) . .
O1 Ce2 Se7 Ce3 -29.61(10) . .
O3 Ce2 Se7 Ce3 -172.17(10) . .
Se1 Ce2 Se7 Ce3 -28.56(3) . .
Se8 Ce2 Se7 Ce3 107.784(19) . .
Se2 Ce2 Se7 Ce3 -97.250(19) . .
Se1 Ce2 Se7 Ce3 43.137(16) 3_565 .
Se6 Ce2 Se7 Ce3 -173.56(4) . .
Ce4 Ce2 Se7 Ce3 -47.206(15) . .
O1 Ce2 Se8 C37A 165.9(3) . .
O3 Ce2 Se8 C37A 25.9(3) . .
Se1 Ce2 Se8 C37A -104.1(3) . .
Se7 Ce2 Se8 C37A 104.0(3) . .
Se2 Ce2 Se8 C37A -14.7(3) . .
Se1 Ce2 Se8 C37A -175.5(3) 3_565 .
Se6 Ce2 Se8 C37A -51.8(3) . .
Ce3 Ce2 Se8 C37A 153.7(3) . .
Ce4 Ce2 Se8 C37A -150.9(3) . .
O1 Ce2 Se8 C37B 172.0(8) . .
O3 Ce2 Se8 C37B 32.0(8) . .
Se1 Ce2 Se8 C37B -98.0(8) . .
Se7 Ce2 Se8 C37B 110.1(8) . .
Se2 Ce2 Se8 C37B -8.6(8) . .
Se1 Ce2 Se8 C37B -169.4(8) 3_565 .
Se6 Ce2 Se8 C37B -45.6(8) . .
Ce3 Ce2 Se8 C37B 159.9(8) . .
Ce4 Ce2 Se8 C37B -144.8(8) . .
O1 Ce2 Se8 Ce4 -59.96(13) . 3_565
O3 Ce2 Se8 Ce4 160.09(11) . 3_565
Se1 Ce2 Se8 Ce4 30.05(3) . 3_565
Se7 Ce2 Se8 Ce4 -121.83(2) . 3_565
Se2 Ce2 Se8 Ce4 119.49(4) . 3_565
Se1 Ce2 Se8 Ce4 -41.362(18) 3_565 3_565
Se6 Ce2 Se8 Ce4 82.402(19) . 3_565
Ce3 Ce2 Se8 Ce4 -72.10(2) . 3_565
Ce4 Ce2 Se8 Ce4 -16.76(5) . 3_565
O1 Ce4 Se9 C43 -79.9(2) . .
O5 Ce4 Se9 C43 53.9(2) . .
Se8 Ce4 Se9 C43 176.0(2) 3_565 .
Se1 Ce4 Se9 C43 -131.7(2) . .
Se2 Ce4 Se9 C43 -23.3(2) . .
Se3 Ce4 Se9 C43 113.2(2) . .
Ce2 Ce4 Se9 C43 -78.6(2) . .
Ce3 Ce4 Se9 C43 -89.2(2) . .
O1 Ce4 Se9 Ce3 9.29(9) . .
O5 Ce4 Se9 Ce3 143.09(11) . .
Se8 Ce4 Se9 Ce3 -94.801(19) 3_565 .
Se1 Ce4 Se9 Ce3 -42.49(3) . .
Se2 Ce4 Se9 Ce3 65.90(3) . .
Se3 Ce4 Se9 Ce3 -157.60(2) . .
Ce2 Ce4 Se9 Ce3 10.630(17) . .
O1 Ce3 Se9 C43 83.9(2) . .
O4 Ce3 Se9 C43 -54.2(2) . .
Se1 Ce3 Se9 C43 138.2(2) 3_565 .
Se7 Ce3 Se9 C43 28.0(2) . .
Se6 Ce3 Se9 C43 -168.8(2) 3_565 .
Se5 Ce3 Se9 C43 -96.6(2) 3_565 .
Ce2 Ce3 Se9 C43 82.7(2) . .
Ce4 Ce3 Se9 C43 93.3(2) . .
O1 Ce3 Se9 Ce4 -9.41(9) . .
O4 Ce3 Se9 Ce4 -147.48(12) . .
Se1 Ce3 Se9 Ce4 44.91(3) 3_565 .
Se7 Ce3 Se9 Ce4 -65.25(2) . .
Se6 Ce3 Se9 Ce4 97.949(18) 3_565 .
Se5 Ce3 Se9 Ce4 170.15(3) 3_565 .
Ce2 Ce3 Se9 Ce4 -10.564(17) . .
O4 Ce3 O1 Ce4 73.6(3) . .
Se1 Ce3 O1 Ce4 -124.77(19) 3_565 .
Se7 Ce3 O1 Ce4 145.2(2) . .
Se6 Ce3 O1 Ce4 -68.54(19) 3_565 .
Se9 Ce3 O1 Ce4 15.34(15) . .
Se5 Ce3 O1 Ce4 -164.24(8) 3_565 .
Ce2 Ce3 O1 Ce4 -166.7(3) . .
O4 Ce3 O1 Ce2 -119.7(2) . .
Se1 Ce3 O1 Ce2 41.95(13) 3_565 .
Se7 Ce3 O1 Ce2 -48.10(13) . .
Se6 Ce3 O1 Ce2 98.18(14) 3_565 .
Se9 Ce3 O1 Ce2 -177.93(17) . .
Se5 Ce3 O1 Ce2 2.5(3) 3_565 .
Ce4 Ce3 O1 Ce2 166.7(3) . .
O5 Ce4 O1 Ce3 -81.6(2) . .
Se8 Ce4 O1 Ce3 67.35(18) 3_565 .
Se9 Ce4 O1 Ce3 -15.65(15) . .
Se1 Ce4 O1 Ce3 129.96(19) . .
Se2 Ce4 O1 Ce3 -157.34(19) . .
Se3 Ce4 O1 Ce3 149.94(10) . .
Ce2 Ce4 O1 Ce3 166.7(3) . .
O5 Ce4 O1 Ce2 111.6(2) . .
Se8 Ce4 O1 Ce2 -99.38(14) 3_565 .
Se9 Ce4 O1 Ce2 177.62(17) . .
Se1 Ce4 O1 Ce2 -36.77(13) . .
Se2 Ce4 O1 Ce2 35.93(13) . .
Se3 Ce4 O1 Ce2 -16.8(3) . .
Ce3 Ce4 O1 Ce2 -166.7(3) . .
O3 Ce2 O1 Ce3 99.9(2) . .
Se1 Ce2 O1 Ce3 -131.08(16) . .
Se7 Ce2 O1 Ce3 48.24(13) . .
Se8 Ce2 O1 Ce3 -23.3(2) . .
Se2 Ce2 O1 Ce3 156.94(17) . .
Se1 Ce2 O1 Ce3 -41.15(13) 3_565 .
Se6 Ce2 O1 Ce3 -150.51(9) . .
Ce4 Ce2 O1 Ce3 -167.7(3) . .
O3 Ce2 O1 Ce4 -92.3(2) . .
Se1 Ce2 O1 Ce4 36.64(13) . .
Se7 Ce2 O1 Ce4 -144.04(18) . .
Se8 Ce2 O1 Ce4 144.39(10) . .
Se2 Ce2 O1 Ce4 -35.34(13) . .
Se1 Ce2 O1 Ce4 126.57(17) 3_565 .
Se6 Ce2 O1 Ce4 17.2(2) . .
Ce3 Ce2 O1 Ce4 167.7(3) . .
Se4 Ce1 O2 C49 -170.4(6) . .
Se3 Ce1 O2 C49 64.6(5) . .
Se5 Ce1 O2 C49 -30.9(5) . .
Se1 Ce1 O2 C49 24.5(6) . .
Se2 Ce1 O2 C49 133.9(5) . .
Se6 Ce1 O2 C49 -94.8(6) . .
Se4 Ce1 O2 C52 14.7(6) . .
Se3 Ce1 O2 C52 -110.3(6) . .
Se5 Ce1 O2 C52 154.2(6) . .
Se1 Ce1 O2 C52 -150.4(5) . .
Se2 Ce1 O2 C52 -41.0(6) . .
Se6 Ce1 O2 C52 90.4(6) . .
O1 Ce2 O3 C56 90.6(5) . .
Se1 Ce2 O3 C56 -12.5(6) . .
Se7 Ce2 O3 C56 138.6(5) . .
Se8 Ce2 O3 C56 -126.5(5) . .
Se2 Ce2 O3 C56 35.1(5) . .
Se1 Ce2 O3 C56 -157.8(4) 3_565 .
Se6 Ce2 O3 C56 -42.0(5) . .
Ce3 Ce2 O3 C56 130.8(5) . .
Ce4 Ce2 O3 C56 51.8(5) . .
O1 Ce2 O3 C53 -87.7(5) . .
Se1 Ce2 O3 C53 169.2(5) . .
Se7 Ce2 O3 C53 -39.7(5) . .
Se8 Ce2 O3 C53 55.2(5) . .
Se2 Ce2 O3 C53 -143.3(5) . .
Se1 Ce2 O3 C53 23.9(6) 3_565 .
Se6 Ce2 O3 C53 139.7(5) . .
Ce3 Ce2 O3 C53 -47.5(5) . .
Ce4 Ce2 O3 C53 -126.5(5) . .
O1 Ce3 O4 C57 78.8(6) . .
Se1 Ce3 O4 C57 -62.8(6) 3_565 .
Se7 Ce3 O4 C57 16.1(5) . .
Se6 Ce3 O4 C57 -141.1(5) 3_565 .
Se9 Ce3 O4 C57 136.7(5) . .
Se5 Ce3 O4 C57 -68.1(5) 3_565 .
Ce2 Ce3 O4 C57 34.9(6) . .
Ce4 Ce3 O4 C57 109.3(5) . .
O1 Ce3 O4 C60 -103.5(6) . .
Se1 Ce3 O4 C60 114.8(6) 3_565 .
Se7 Ce3 O4 C60 -166.2(6) . .
Se6 Ce3 O4 C60 36.5(6) 3_565 .
Se9 Ce3 O4 C60 -45.6(6) . .
Se5 Ce3 O4 C60 109.5(6) 3_565 .
Ce2 Ce3 O4 C60 -147.5(5) . .
Ce4 Ce3 O4 C60 -73.0(6) . .
O1 Ce4 O5 C64 136.7(5) . .
Se8 Ce4 O5 C64 -7.5(6) 3_565 .
Se9 Ce4 O5 C64 71.9(5) . .
Se1 Ce4 O5 C64 -101.6(5) . .
Se2 Ce4 O5 C64 -152.9(5) . .
Se3 Ce4 O5 C64 -72.3(5) . .
Ce2 Ce4 O5 C64 179.2(5) . .
Ce3 Ce4 O5 C64 104.6(5) . .
O1 Ce4 O5 C61 -33.4(7) . .
Se8 Ce4 O5 C61 -177.6(6) 3_565 .
Se9 Ce4 O5 C61 -98.2(6) . .
Se1 Ce4 O5 C61 88.3(6) . .
Se2 Ce4 O5 C61 37.1(6) . .
Se3 Ce4 O5 C61 117.6(6) . .
Ce2 Ce4 O5 C61 9.1(7) . .
Ce3 Ce4 O5 C61 -65.5(6) . .
Ce4 Se2 C1 C6 100.7(5) . .
Ce2 Se2 C1 C6 -167.7(4) . .
Ce1 Se2 C1 C6 -25.9(7) . .
Ce4 Se2 C1 C2 -79.9(5) . .
Ce2 Se2 C1 C2 11.7(6) . .
Ce1 Se2 C1 C2 153.5(4) . .
C6 C1 C2 C3 -0.6(10) . .
Se2 C1 C2 C3 -179.9(5) . .
C1 C2 C3 C4 0.8(10) . .
C2 C3 C4 C5 -0.5(10) . .
C3 C4 C5 C6 0.1(10) . .
C4 C5 C6 C1 0.2(10) . .
C2 C1 C6 C5 0.1(10) . .
Se2 C1 C6 C5 179.4(5) . .
Ce1 Se3 C7 C12 43.6(6) . .
Ce4 Se3 C7 C12 -51.6(7) . .
Ce1 Se3 C7 C8 -138.3(6) . .
Ce4 Se3 C7 C8 126.5(5) . .
C12 C7 C8 C9 1.4(11) . .
Se3 C7 C8 C9 -176.8(6) . .
C7 C8 C9 C10 0.1(12) . .
C8 C9 C10 C11 -2.4(12) . .
C9 C10 C11 C12 3.1(13) . .
C10 C11 C12 C7 -1.6(13) . .
C8 C7 C12 C11 -0.7(12) . .
Se3 C7 C12 C11 177.5(6) . .
Ce1 Se4 C13 C14 -143.0(6) . .
Ce1 Se4 C13 C18 37.5(7) . .
C18 C13 C14 C15 -2.4(12) . .
Se4 C13 C14 C15 178.1(7) . .
C13 C14 C15 C16 0.4(14) . .
C14 C15 C16 C17 0.8(14) . .
C15 C16 C17 C18 0.1(13) . .
C16 C17 C18 C13 -2.2(12) . .
C14 C13 C18 C17 3.3(12) . .
Se4 C13 C18 C17 -177.2(6) . .
Ce1 Se5 C19 C24 -53.2(6) . .
Ce3 Se5 C19 C24 41.9(6) 3_565 .
Ce1 Se5 C19 C20 127.5(5) . .
Ce3 Se5 C19 C20 -137.3(5) 3_565 .
C24 C19 C20 C21 -0.5(11) . .
Se5 C19 C20 C21 178.7(6) . .
C19 C20 C21 C22 -0.6(12) . .
C20 C21 C22 C23 1.8(12) . .
C21 C22 C23 C24 -1.9(13) . .
C20 C19 C24 C23 0.5(10) . .
Se5 C19 C24 C23 -178.8(6) . .
C22 C23 C24 C19 0.7(12) . .
Ce3 Se6 C25 C26 -151.7(6) 3_565 .
Ce1 Se6 C25 C26 -45.4(7) . .
Ce2 Se6 C25 C26 81.0(7) . .
Ce3 Se6 C25 C30 23.4(8) 3_565 .
Ce1 Se6 C25 C30 129.8(7) . .
Ce2 Se6 C25 C30 -103.9(7) . .
C30 C25 C26 C27 3.0(12) . .
Se6 C25 C26 C27 178.3(7) . .
C25 C26 C27 C28 0.0(15) . .
C26 C27 C28 C29 -4.1(19) . .
C27 C28 C29 C30 5(2) . .
C28 C29 C30 C25 -2(2) . .
C26 C25 C30 C29 -2.0(15) . .
Se6 C25 C30 C29 -177.3(9) . .
Ce3 Se7 C31 C32 -34.8(6) . .
Ce2 Se7 C31 C32 54.4(6) . .
Ce3 Se7 C31 C36 147.1(5) . .
Ce2 Se7 C31 C36 -123.6(5) . .
C36 C31 C32 C33 -1.0(10) . .
Se7 C31 C32 C33 -179.1(6) . .
C31 C32 C33 C34 0.8(12) . .
C32 C33 C34 C35 -1.0(13) . .
C33 C34 C35 C36 1.5(13) . .
C34 C35 C36 C31 -1.7(12) . .
C32 C31 C36 C35 1.5(10) . .
Se7 C31 C36 C35 179.7(6) . .
C37B Se8 C37A C38A 105(8) . .
Ce4 Se8 C37A C38A 102.3(5) 3_565 .
Ce2 Se8 C37A C38A -131.5(5) . .
C37B Se8 C37A C42A -72(8) . .
Ce4 Se8 C37A C42A -75.1(5) 3_565 .
Ce2 Se8 C37A C42A 51.1(6) . .
C42A C37A C38A C39A 0.0 . .
Se8 C37A C38A C39A -177.5(6) . .
C37A C38A C39A C40A 0.0 . .
C38A C39A C40A C41A 0.0 . .
C39A C40A C41A C42A 0.0 . .
C40A C41A C42A C37A 0.0 . .
C38A C37A C42A C41A 0.0 . .
Se8 C37A C42A C41A 177.3(7) . .
C37A Se8 C37B C38B 177(9) . .
Ce4 Se8 C37B C38B -6.1(16) 3_565 .
Ce2 Se8 C37B C38B 116.4(12) . .
C37A Se8 C37B C42B -4(8) . .
Ce4 Se8 C37B C42B 173.3(9) 3_565 .
Ce2 Se8 C37B C42B -64.3(13) . .
C42B C37B C38B C39B 0.0 . .
Se8 C37B C38B C39B 179.3(18) . .
C37B C38B C39B C40B 0.0 . .
C38B C39B C40B C41B 0.0 . .
C39B C40B C41B C42B 0.0 . .
C40B C41B C42B C37B 0.0 . .
C38B C37B C42B C41B 0.0 . .
Se8 C37B C42B C41B -179.4(16) . .
Ce4 Se9 C43 C48 45.4(6) . .
Ce3 Se9 C43 C48 -34.5(6) . .
Ce4 Se9 C43 C44 -136.5(6) . .
Ce3 Se9 C43 C44 143.6(6) . .
C48 C43 C44 C45 1.8(12) . .
Se9 C43 C44 C45 -176.4(7) . .
C43 C44 C45 C46 -1.5(14) . .
C44 C45 C46 C47 -0.5(14) . .
C45 C46 C47 C48 2.3(13) . .
C44 C43 C48 C47 -0.1(11) . .
Se9 C43 C48 C47 178.0(6) . .
C46 C47 C48 C43 -2.0(12) . .
C52 O2 C49 C50 22.8(9) . .
Ce1 O2 C49 C50 -153.1(5) . .
O2 C49 C50 C51 -3.9(9) . .
C49 C50 C51 C52 -16.3(9) . .
C49 O2 C52 C51 -33.2(8) . .
Ce1 O2 C52 C51 142.3(5) . .
C50 C51 C52 O2 30.4(8) . .
C56 O3 C53 C54 34.6(7) . .
Ce2 O3 C53 C54 -146.7(5) . .
O3 C53 C54 C55 -16.7(8) . .
C53 C54 C55 C56 -6.5(9) . .
C53 O3 C56 C55 -39.4(7) . .
Ce2 O3 C56 C55 142.1(5) . .
C54 C55 C56 O3 27.8(8) . .
C60 O4 C57 C58 0.5(9) . .
Ce3 O4 C57 C58 178.5(5) . .
O4 C57 C58 C59 -22.5(10) . .
C57 C58 C59 C60 35.7(11) . .
C57 O4 C60 C59 21.4(9) . .
Ce3 O4 C60 C59 -156.4(5) . .
C58 C59 C60 O4 -35.1(10) . .
C64 O5 C61 C62 -6.2(10) . .
Ce4 O5 C61 C62 164.4(7) . .
O5 C61 C62 C63 -2.6(13) . .
C61 C62 C63 C64 11.4(17) . .
C62 C63 C64 O5 -15.4(17) . .
C61 O5 C64 C63 13.2(12) . .
Ce4 O5 C64 C63 -159.3(9) . .
C604 O6 C601 C602 -26.1(16) . .
O6 C601 C602 C603 38(2) . .
C601 C602 C603 C604 -32(2) . .
C601 O6 C604 C603 12.0(19) . .
C602 C603 C604 O6 10(2) . .
C704 O7 C701 C702 22.9(15) . .
O7 C701 C702 C703 -38.2(13) . .
C701 C702 C703 C704 37.3(13) . .
C701 O7 C704 C703 3.3(15) . .
C702 C703 C704 O7 -26.5(14) . .
C804 O8 C801 C802 6(3) . .
O8 C801 C802 C803 -33.1(18) . .
C801 C802 C803 C804 47(2) . .
C801 O8 C804 C803 22(3) . .
C802 C803 C804 O8 -40(2) . .
